data_4037310
loop_
_publ_author_name
'Satake, Akira'
'Ishizawa, Yuki'
'Katagiri, Hiroshi'
'Kondo, Shin-Ichi'

_publ_section_title
;
 Chloride Selective Macrocyclic Bisurea Derivatives with
 2,2'-Binaphthalene Moieties as Spacers.
;
_journal_issue 20
_journal_name_full 'The Journal of organic chemistry'
_journal_page_first 9848
_journal_page_last 9857
_journal_paper_doi 10.1021/acs.joc.6b01959
_journal_volume 81
_journal_year 2016
_chemical_formula_moiety '3(C58 H60 N4 O2), C2 H6 O S'
_chemical_formula_sum 'C176 H186 N12 O7 S'
_chemical_formula_weight 2613.42
_space_group_crystal_system monoclinic
_space_group_IT_number 15
_space_group_name_Hall '-C 2yc'
_space_group_name_H-M_alt 'C 1 2/c 1'
_atom_sites_solution_hydrogens geom
_atom_sites_solution_primary direct
_atom_sites_solution_secondary difmap
_audit_creation_method SHELXL-2014/7
_cell_angle_alpha 90
_cell_angle_beta 93.536(4)
_cell_angle_gamma 90
_cell_formula_units_Z 8
_cell_length_a 31.448(8)
_cell_length_b 17.914(4)
_cell_length_c 72.329(18)
_cell_measurement_reflns_used 18849
_cell_measurement_temperature 113
_cell_measurement_theta_max 30.2
_cell_measurement_theta_min 10.2
_cell_volume 40670(17)
_computing_cell_refinement 'CrystalClear-SM Expert 2.0 r15 (Rigaku, 2011)'
_computing_data_collection 'CrystalClear-SM Expert 2.0 r15 (Rigaku, 2011)'
_computing_data_reduction 'CrystalClear-SM Expert 2.0 r15 (Rigaku, 2011)'
_computing_molecular_graphics 'ORTEP-3 for Windows (Farrugia, 2012)'
_computing_publication_material 'Yadokari-XG (Wakita, Nemoto et al., 2009)'
_computing_structure_refinement 'SHELXL-2014/7 (Sheldrick, 2014)'
_computing_structure_solution 'SHELXS-97 (Sheldrick, 2008)'
_diffrn_ambient_temperature 113
_diffrn_detector_area_resol_mean 28.5714
_diffrn_measured_fraction_theta_full 0.911
_diffrn_measured_fraction_theta_max 0.911
_diffrn_measurement_device_type 'Rigaku Saturn'
_diffrn_measurement_method \w
_diffrn_radiation_type MoK\a
_diffrn_radiation_wavelength 0.71075
_diffrn_reflns_av_R_equivalents 0.0458
_diffrn_reflns_av_unetI/netI 0.0761
_diffrn_reflns_Laue_measured_fraction_full 0.911
_diffrn_reflns_Laue_measured_fraction_max 0.911
_diffrn_reflns_limit_h_max 37
_diffrn_reflns_limit_h_min -37
_diffrn_reflns_limit_k_max 21
_diffrn_reflns_limit_k_min -21
_diffrn_reflns_limit_l_max 86
_diffrn_reflns_limit_l_min -86
_diffrn_reflns_number 110054
_diffrn_reflns_point_group_measured_fraction_full 0.911
_diffrn_reflns_point_group_measured_fraction_max 0.911
_diffrn_reflns_theta_full 25.000
_diffrn_reflns_theta_max 25.000
_diffrn_reflns_theta_min 3.032
_diffrn_source 'Rotating Anode'
_exptl_absorpt_coefficient_mu 0.062
_exptl_absorpt_correction_T_max 1.000
_exptl_absorpt_correction_T_min 0.735
_exptl_absorpt_correction_type multi-scan
_exptl_absorpt_process_details '(REQAB; Jacobson, 1998)'
_exptl_crystal_colour Colorless
_exptl_crystal_density_diffrn 0.854
_exptl_crystal_description Prism
_exptl_crystal_F_000 11184
_exptl_crystal_size_max 0.50
_exptl_crystal_size_mid 0.40
_exptl_crystal_size_min 0.25
_refine_diff_density_max 0.443
_refine_diff_density_min -0.614
_refine_diff_density_rms 0.057
_refine_ls_extinction_method none
_refine_ls_goodness_of_fit_ref 1.041
_refine_ls_hydrogen_treatment constr
_refine_ls_matrix_type full
_refine_ls_number_parameters 2045
_refine_ls_number_reflns 32635
_refine_ls_number_restraints 607
_refine_ls_restrained_S_all 1.044
_refine_ls_R_factor_all 0.1134
_refine_ls_R_factor_gt 0.0847
_refine_ls_shift/su_max 0.000
_refine_ls_shift/su_mean 0.000
_refine_ls_structure_factor_coef Fsqd
_refine_ls_weighting_details 'w=1/[\s^2^(Fo^2^)+(0.1633P)^2^] where P=(Fo^2^+2Fc^2^)/3'
_refine_ls_weighting_scheme calc
_refine_ls_wR_factor_gt 0.2609
_refine_ls_wR_factor_ref 0.2837
_reflns_Friedel_coverage 0.000
_reflns_number_gt 20137
_reflns_number_total 32635
_reflns_threshold_expression 'I > 2\s(I)'
_cod_data_source_file jo6b01959_si_002.cif
_cod_data_source_block 1498499
_cod_depositor_comments
;
The following automatic conversions were performed:

data item '_exptl_absorpt_correction_type' value 'Multi-scan' was
changed to 'multi-scan' in accordance with the
/home/saulius/struct/COD-crude-data/automatic-downloads/DataCite-retrospective/ACS/depositions/lib/dictionaries/cif_core.dic
dictionary named 'cif_core.dic' version 2.4.2 last updated on
2011-04-26.

Automatic conversion script
Id: cif_fix_values 6909 2019-04-08 15:41:33Z antanas 
;
_cod_original_sg_symbol_H-M 'C 2/c'
_cod_database_code 4037310
_shelx_shelxl_version_number 2014/7
_shelx_space_group_comment
;
The symmetry employed for this shelxl refinement is uniquely defined
by the following loop, which should always be used as a source of
symmetry information in preference to the above space-group names.
They are only intended as comments.
;

loop_
_space_group_symop_operation_xyz
'x, y, z'
'-x, y, -z+1/2'
'x+1/2, y+1/2, z'
'-x+1/2, y+1/2, -z+1/2'
'-x, -y, -z'
'x, -y, z-1/2'
'-x+1/2, -y+1/2, -z'
'x+1/2, -y+1/2, z-1/2'

loop_
_atom_site_label
_atom_site_type_symbol
_atom_site_fract_x
_atom_site_fract_y
_atom_site_fract_z
_atom_site_U_iso_or_equiv
_atom_site_adp_type
_atom_site_occupancy
_atom_site_site_symmetry_order
_atom_site_calc_flag
_atom_site_refinement_flags_posn
_atom_site_refinement_flags_adp
_atom_site_refinement_flags_occupancy
_atom_site_disorder_assembly
_atom_site_disorder_group
C1 C 0.11890(10) 0.61837(19) 0.17647(5) 0.0449(8) Uani 1 1 d . . . . .
O1 O 0.13098(9) 0.61211(15) 0.19242(3) 0.0726(8) Uani 1 1 d . . . . .
N1 N 0.08264(9) 0.58414(19) 0.16865(4) 0.0673(10) Uani 1 1 d . . . . .
H202 H 0.0752 0.5973 0.1572 0.081 Uiso 1 1 calc R U . . .
N2 N 0.13966(10) 0.65940(18) 0.16349(4) 0.0667(10) Uani 1 1 d . . . . .
H203 H 0.1311 0.6518 0.1518 0.080 Uiso 1 1 calc R U . . .
C2 C 0.17262(10) 0.71166(18) 0.16668(5) 0.0449(8) Uani 1 1 d . . . . .
C3 C 0.18205(10) 0.74461(19) 0.18374(5) 0.0520(9) Uani 1 1 d . . . . .
H1 H 0.1663 0.7297 0.1939 0.062 Uiso 1 1 calc R U . . .
C4 C 0.21407(10) 0.79942(18) 0.18668(5) 0.0467(9) Uani 1 1 d . . . . .
C5 C 0.23623(10) 0.82077(18) 0.17152(5) 0.0456(9) Uani 1 1 d . . . . .
H2 H 0.2577 0.8580 0.1730 0.055 Uiso 1 1 calc R U . . .
C6 C 0.25107(10) 0.81007(18) 0.13827(5) 0.0463(9) Uani 1 1 d . . . . .
H3 H 0.2714 0.8491 0.1399 0.056 Uiso 1 1 calc R U . . .
C7 C 0.24547(10) 0.77745(19) 0.12155(5) 0.0484(9) Uani 1 1 d . . . . .
H4 H 0.2619 0.7930 0.1117 0.058 Uiso 1 1 calc R U . . .
C8 C 0.21448(10) 0.71900(18) 0.11869(5) 0.0421(8) Uani 1 1 d . . . . .
C9 C 0.19057(10) 0.69873(18) 0.13309(4) 0.0391(7) Uani 1 1 d . . . . .
H5 H 0.1695 0.6611 0.1311 0.047 Uiso 1 1 calc R U . . .
C10 C 0.19607(9) 0.73177(16) 0.15091(4) 0.0372(7) Uani 1 1 d . . . . .
C11 C 0.22757(9) 0.78833(16) 0.15389(5) 0.0406(8) Uani 1 1 d . . . . .
C12 C 0.05621(10) 0.53146(19) 0.17645(4) 0.0449(8) Uani 1 1 d . . . . .
C13 C 0.06672(10) 0.4953(2) 0.19297(4) 0.0477(9) Uani 1 1 d . . . . .
H6 H 0.0926 0.5081 0.1997 0.057 Uiso 1 1 calc R U . . .
C14 C 0.04021(10) 0.43932(19) 0.20031(4) 0.0415(8) Uani 1 1 d . . . . .
C15 C 0.00297(10) 0.42199(18) 0.19053(4) 0.0387(7) Uani 1 1 d . . . . .
H7 H -0.0149 0.3844 0.1951 0.046 Uiso 1 1 calc R U . . .
C16 C -0.04904(9) 0.44073(18) 0.16397(4) 0.0387(7) Uani 1 1 d . . . . .
H8 H -0.0664 0.4026 0.1687 0.046 Uiso 1 1 calc R U . . .
C17 C -0.06216(9) 0.47683(17) 0.14822(4) 0.0379(7) Uani 1 1 d . . . . .
H9 H -0.0888 0.4639 0.1421 0.046 Uiso 1 1 calc R U . . .
C18 C -0.03704(9) 0.53372(17) 0.14057(4) 0.0355(7) Uani 1 1 d . . . . .
C19 C 0.00152(9) 0.55112(17) 0.14956(4) 0.0358(7) Uani 1 1 d . . . . .
H10 H 0.0188 0.5885 0.1445 0.043 Uiso 1 1 calc R U . . .
C20 C 0.01619(9) 0.51454(17) 0.16630(4) 0.0355(7) Uani 1 1 d . . . . .
C21 C -0.00967(9) 0.45910(17) 0.17355(4) 0.0353(7) Uani 1 1 d . . . . .
C22 C 0.22200(9) 0.83516(17) 0.20587(4) 0.0531(9) Uani 1 1 d D . . . .
C23 C 0.18275(11) 0.8825(2) 0.21005(6) 0.0791(13) Uani 1 1 d D . . . .
H11 H 0.1582 0.8496 0.2114 0.119 Uiso 1 1 calc R U . . .
H12 H 0.1763 0.9174 0.1998 0.119 Uiso 1 1 calc R U . . .
H13 H 0.1888 0.9105 0.2216 0.119 Uiso 1 1 calc R U . . .
C24 C 0.23021(14) 0.7754(2) 0.22032(5) 0.0862(14) Uani 1 1 d D . . . .
H14 H 0.2055 0.7422 0.2204 0.129 Uiso 1 1 calc R U . . .
H15 H 0.2351 0.7987 0.2325 0.129 Uiso 1 1 calc R U . . .
H16 H 0.2554 0.7465 0.2174 0.129 Uiso 1 1 calc R U . . .
C25 C 0.26090(11) 0.8888(2) 0.20637(6) 0.0859(14) Uani 1 1 d D . . . .
H17 H 0.2653 0.9106 0.2188 0.129 Uiso 1 1 calc R U . . .
H18 H 0.2555 0.9287 0.1973 0.129 Uiso 1 1 calc R U . . .
H19 H 0.2864 0.8609 0.2034 0.129 Uiso 1 1 calc R U . . .
C26 C 0.05438(11) 0.3995(2) 0.21859(4) 0.0502(9) Uani 1 1 d . . . . .
C27 C 0.01994(12) 0.3487(2) 0.22523(5) 0.0629(11) Uani 1 1 d . . . . .
H20 H 0.0290 0.3284 0.2374 0.094 Uiso 1 1 calc R U . . .
H21 H 0.0149 0.3077 0.2164 0.094 Uiso 1 1 calc R U . . .
H22 H -0.0064 0.3773 0.2262 0.094 Uiso 1 1 calc R U . . .
C28 C 0.06616(14) 0.4582(3) 0.23347(5) 0.0796(13) Uani 1 1 d . . . . .
H23 H 0.0408 0.4872 0.2361 0.119 Uiso 1 1 calc R U . . .
H24 H 0.0880 0.4916 0.2290 0.119 Uiso 1 1 calc R U . . .
H25 H 0.0772 0.4332 0.2448 0.119 Uiso 1 1 calc R U . . .
C29 C 0.09327(12) 0.3501(2) 0.21518(5) 0.0715(12) Uani 1 1 d . . . . .
H26 H 0.1032 0.3257 0.2268 0.107 Uiso 1 1 calc R U . . .
H27 H 0.1162 0.3811 0.2107 0.107 Uiso 1 1 calc R U . . .
H28 H 0.0852 0.3121 0.2059 0.107 Uiso 1 1 calc R U . . .
C30 C 0.05201(11) 0.6189(2) 0.06536(5) 0.0507(9) Uani 1 1 d . U . . .
O2A O 0.0417(2) 0.5835(5) 0.05426(17) 0.057(3) Uani 0.424(13) 1 d . U P A 1
N3A N 0.0924(4) 0.6452(8) 0.0722(2) 0.051(3) Uani 0.424(13) 1 d . U P A 1
H204 H 0.0953 0.6786 0.0812 0.061 Uiso 0.424(13) 1 calc R U P A 1
N4A N 0.0234(3) 0.6458(7) 0.07974(17) 0.046(2) Uani 0.424(13) 1 d . U P A 1
H205 H 0.0329 0.6693 0.0899 0.055 Uiso 0.424(13) 1 calc R U P A 1
O2B O 0.04344(16) 0.6243(7) 0.04701(8) 0.088(3) Uani 0.576(13) 1 d . U P A 2
N3B N 0.0928(2) 0.6138(5) 0.07154(14) 0.042(2) Uani 0.576(13) 1 d . U P A 2
H206 H 0.0960 0.6111 0.0837 0.051 Uiso 0.576(13) 1 calc R U P A 2
N4B N 0.0222(2) 0.6107(6) 0.07686(10) 0.046(2) Uani 0.576(13) 1 d . U P A 2
H207 H 0.0309 0.5903 0.0875 0.055 Uiso 0.576(13) 1 calc R U P A 2
C31 C -0.02286(10) 0.6290(2) 0.07537(5) 0.0521(10) Uani 1 1 d . . . . .
C32 C -0.04254(10) 0.6476(2) 0.05839(5) 0.0516(9) Uani 1 1 d . . . . .
H29 H -0.0258 0.6558 0.0481 0.062 Uiso 1 1 calc R U . . .
C33 C -0.08755(10) 0.65468(18) 0.05615(4) 0.0433(8) Uani 1 1 d . . . . .
C34 C -0.11095(10) 0.64126(18) 0.07124(4) 0.0438(8) Uani 1 1 d . . . . .
H30 H -0.1411 0.6460 0.0700 0.053 Uiso 1 1 calc R U . . .
C35 C -0.11664(10) 0.6055(2) 0.10377(5) 0.0488(9) Uani 1 1 d . . . . .
H31 H -0.1467 0.6116 0.1023 0.059 Uiso 1 1 calc R U . . .
C36 C -0.09870(10) 0.58243(19) 0.12052(4) 0.0457(8) Uani 1 1 d . . . . .
H32 H -0.1162 0.5750 0.1306 0.055 Uiso 1 1 calc R U . . .
C37 C -0.05383(10) 0.56944(17) 0.12300(4) 0.0388(7) Uani 1 1 d . . . . .
C38 C -0.02868(9) 0.58630(18) 0.10857(4) 0.0400(8) Uani 1 1 d . . . . .
H33 H 0.0013 0.5800 0.1103 0.048 Uiso 1 1 calc R U . . .
C39 C -0.04653(10) 0.61310(18) 0.09103(4) 0.0428(8) Uani 1 1 d . . . . .
C40 C -0.09152(9) 0.62064(17) 0.08853(4) 0.0384(7) Uani 1 1 d . . . . .
C41 C 0.13066(10) 0.6119(2) 0.06323(5) 0.0520(9) Uani 1 1 d . . . . .
C42 C 0.13145(11) 0.5815(2) 0.04548(5) 0.0622(10) Uani 1 1 d . U . . .
H34 H 0.1052 0.5720 0.0387 0.075 Uiso 1 1 calc R U . . .
C43 C 0.17008(11) 0.5644(2) 0.03718(5) 0.0620(10) Uani 1 1 d . U . . .
C44 C 0.20774(10) 0.5798(2) 0.04692(5) 0.0491(9) Uani 1 1 d . U . . .
H35 H 0.2338 0.5683 0.0416 0.059 Uiso 1 1 calc R U . . .
C45 C 0.24855(10) 0.6315(2) 0.07438(5) 0.0511(9) Uani 1 1 d . . . . .
H36 H 0.2745 0.6205 0.0689 0.061 Uiso 1 1 calc R U . . .
C46 C 0.24954(10) 0.6648(2) 0.09126(5) 0.0485(9) Uani 1 1 d . . . . .
H37 H 0.2763 0.6775 0.0973 0.058 Uiso 1 1 calc R U . . .
C47 C 0.21117(10) 0.68147(19) 0.10017(5) 0.0449(8) Uani 1 1 d . . . . .
C48 C 0.17294(10) 0.66293(19) 0.09120(5) 0.0457(9) Uani 1 1 d . . . . .
H38 H 0.1474 0.6725 0.0971 0.055 Uiso 1 1 calc R U . . .
C49 C 0.17039(10) 0.63016(19) 0.07351(4) 0.0452(8) Uani 1 1 d . . . . .
C50 C 0.20870(10) 0.61272(19) 0.06476(5) 0.0469(9) Uani 1 1 d . . . . .
C51 C -0.10925(10) 0.6786(2) 0.03740(4) 0.0481(9) Uani 1 1 d . . . . .
C52 C -0.15327(12) 0.6459(3) 0.03418(5) 0.0878(16) Uani 1 1 d . . . . .
H39 H -0.1720 0.6667 0.0432 0.132 Uiso 1 1 calc R U . . .
H40 H -0.1518 0.5915 0.0356 0.132 Uiso 1 1 calc R U . . .
H41 H -0.1646 0.6582 0.0216 0.132 Uiso 1 1 calc R U . . .
C53 C -0.08279(12) 0.6573(3) 0.02129(5) 0.0772(13) Uani 1 1 d . . . . .
H42 H -0.0762 0.6039 0.0219 0.116 Uiso 1 1 calc R U . . .
H43 H -0.0562 0.6861 0.0220 0.116 Uiso 1 1 calc R U . . .
H44 H -0.0989 0.6683 0.0096 0.116 Uiso 1 1 calc R U . . .
C54 C -0.11250(18) 0.7650(2) 0.03752(6) 0.1031(18) Uani 1 1 d . . . . .
H45 H -0.1264 0.7821 0.0258 0.155 Uiso 1 1 calc R U . . .
H46 H -0.0839 0.7866 0.0391 0.155 Uiso 1 1 calc R U . . .
H47 H -0.1293 0.7810 0.0478 0.155 Uiso 1 1 calc R U . . .
C55A C 0.16773(15) 0.5200(3) 0.01926(7) 0.0800(18) Uani 0.723(8) 1 d D U P B 1
C56A C 0.1546(2) 0.4389(3) 0.02334(11) 0.119(3) Uani 0.723(8) 1 d D U P B 1
H166 H 0.1753 0.4169 0.0325 0.179 Uiso 0.723(8) 1 calc R U P B 1
H167 H 0.1263 0.4387 0.0283 0.179 Uiso 0.723(8) 1 calc R U P B 1
H168 H 0.1539 0.4097 0.0119 0.179 Uiso 0.723(8) 1 calc R U P B 1
C57A C 0.13655(18) 0.5557(4) 0.00527(8) 0.097(3) Uani 0.723(8) 1 d D U P B 1
H169 H 0.1353 0.5265 -0.0062 0.146 Uiso 0.723(8) 1 calc R U P B 1
H170 H 0.1082 0.5570 0.0102 0.146 Uiso 0.723(8) 1 calc R U P B 1
H171 H 0.1458 0.6067 0.0027 0.146 Uiso 0.723(8) 1 calc R U P B 1
C58A C 0.21221(15) 0.5166(5) 0.01105(16) 0.106(3) Uani 0.723(8) 1 d D U P B 1
H172 H 0.2327 0.4935 0.0201 0.158 Uiso 0.723(8) 1 calc R U P B 1
H173 H 0.2103 0.4869 -0.0003 0.158 Uiso 0.723(8) 1 calc R U P B 1
H174 H 0.2216 0.5673 0.0083 0.158 Uiso 0.723(8) 1 calc R U P B 1
C55B C 0.1663(3) 0.5511(6) 0.01467(16) 0.077(3) Uani 0.277(8) 1 d D U P B 2
C56B C 0.1363(4) 0.4833(7) 0.0119(2) 0.091(5) Uani 0.277(8) 1 d D U P B 2
H175 H 0.1477 0.4413 0.0193 0.136 Uiso 0.277(8) 1 calc R U P B 2
H176 H 0.1080 0.4963 0.0158 0.136 Uiso 0.277(8) 1 calc R U P B 2
H177 H 0.1342 0.4691 -0.0012 0.136 Uiso 0.277(8) 1 calc R U P B 2
C57B C 0.1497(4) 0.6168(7) 0.0034(2) 0.083(4) Uani 0.277(8) 1 d D U P B 2
H178 H 0.1692 0.6592 0.0054 0.125 Uiso 0.277(8) 1 calc R U P B 2
H179 H 0.1477 0.6034 -0.0098 0.125 Uiso 0.277(8) 1 calc R U P B 2
H180 H 0.1214 0.6307 0.0072 0.125 Uiso 0.277(8) 1 calc R U P B 2
C58B C 0.2102(3) 0.5277(10) 0.0078(4) 0.084(5) Uani 0.277(8) 1 d D U P B 2
H181 H 0.2213 0.4850 0.0151 0.126 Uiso 0.277(8) 1 calc R U P B 2
H182 H 0.2069 0.5139 -0.0053 0.126 Uiso 0.277(8) 1 calc R U P B 2
H183 H 0.2302 0.5696 0.0094 0.126 Uiso 0.277(8) 1 calc R U P B 2
C59 C 0.29978(10) 0.28567(17) 0.17964(4) 0.0374(7) Uani 1 1 d . U . . .
O3A O 0.3149(4) 0.2870(4) 0.19567(6) 0.076(2) Uani 0.706(16) 1 d . U P C 1
N5A N 0.2971(3) 0.2258(3) 0.16853(8) 0.0433(18) Uani 0.706(16) 1 d . U P C 1
H208 H 0.2815 0.2313 0.1581 0.052 Uiso 0.706(16) 1 calc R U P C 1
N6A N 0.2845(3) 0.3513(3) 0.17057(9) 0.0423(15) Uani 0.706(16) 1 d . U P C 1
H209 H 0.2769 0.3485 0.1587 0.051 Uiso 0.706(16) 1 calc R U P C 1
O3B O 0.2892(6) 0.2674(6) 0.19419(18) 0.048(4) Uani 0.294(16) 1 d . U P C 2
N5B N 0.3127(7) 0.2307(9) 0.1654(2) 0.055(5) Uani 0.294(16) 1 d . U P C 2
H210 H 0.3177 0.2444 0.1541 0.066 Uiso 0.294(16) 1 calc R U P C 2
N6B N 0.3029(6) 0.3534(7) 0.17208(19) 0.034(3) Uani 0.294(16) 1 d . U P C 2
H211 H 0.3183 0.3588 0.1624 0.041 Uiso 0.294(16) 1 calc R U P C 2
C60 C 0.28067(11) 0.42157(17) 0.17951(4) 0.0436(8) Uani 1 1 d . . . . .
C61 C 0.26584(11) 0.42514(18) 0.19688(4) 0.0430(8) Uani 1 1 d . . . . .
H48 H 0.2632 0.3804 0.2038 0.052 Uiso 1 1 calc R U . . .
C62 C 0.25425(10) 0.49412(17) 0.20491(4) 0.0381(7) Uani 1 1 d . . . . .
C63 C 0.25945(10) 0.55843(18) 0.19462(4) 0.0386(7) Uani 1 1 d . . . . .
H49 H 0.2518 0.6052 0.1996 0.046 Uiso 1 1 calc R U . . .
C64 C 0.28120(10) 0.62249(17) 0.16686(4) 0.0393(8) Uani 1 1 d . . . . .
H50 H 0.2739 0.6690 0.1722 0.047 Uiso 1 1 calc R U . . .
C65 C 0.29680(10) 0.62153(17) 0.14956(4) 0.0422(8) Uani 1 1 d . . . . .
H51 H 0.2994 0.6670 0.1430 0.051 Uiso 1 1 calc R U . . .
C66 C 0.30898(10) 0.55377(17) 0.14145(4) 0.0415(8) Uani 1 1 d . . . . .
C67 C 0.30455(11) 0.48838(18) 0.15105(4) 0.0452(8) Uani 1 1 d . . . . .
H52 H 0.3131 0.4428 0.1457 0.054 Uiso 1 1 calc R U . . .
C68 C 0.28732(10) 0.48709(17) 0.16901(4) 0.0410(8) Uani 1 1 d . . . . .
C69 C 0.27567(10) 0.55634(16) 0.17698(4) 0.0362(7) Uani 1 1 d . . . . .
C70 C 0.31650(11) 0.15368(16) 0.17147(4) 0.0418(8) Uani 1 1 d . . . . .
C71 C 0.33689(11) 0.13355(18) 0.18796(4) 0.0442(8) Uani 1 1 d . . . . .
H53 H 0.3406 0.1700 0.1975 0.053 Uiso 1 1 calc R U . . .
C72 C 0.35283(9) 0.06011(17) 0.19148(4) 0.0361(7) Uani 1 1 d . U . . .
C73 C 0.34705(9) 0.00867(17) 0.17750(4) 0.0334(7) Uani 1 1 d . . . . .
H54 H 0.3570 -0.0409 0.1796 0.040 Uiso 1 1 calc R U . . .
C74 C 0.32212(9) -0.02617(16) 0.14546(4) 0.0322(7) Uani 1 1 d . . . . .
H55 H 0.3328 -0.0752 0.1476 0.039 Uiso 1 1 calc R U . . .
C75 C 0.30303(9) -0.00938(15) 0.12863(4) 0.0302(7) Uani 1 1 d . . . . .
H56 H 0.3012 -0.0462 0.1192 0.036 Uiso 1 1 calc R U . . .
C76 C 0.28572(9) 0.06309(16) 0.12503(4) 0.0297(7) Uani 1 1 d . . . . .
C77 C 0.29062(9) 0.11635(16) 0.13862(4) 0.0331(7) Uani 1 1 d . . . . .
H57 H 0.2802 0.1653 0.1361 0.040 Uiso 1 1 calc R U . . .
C78 C 0.31075(9) 0.10087(16) 0.15641(4) 0.0327(7) Uani 1 1 d . . . . .
C79 C 0.32659(9) 0.02714(15) 0.15996(4) 0.0309(7) Uani 1 1 d . . . . .
C80 C 0.23550(11) 0.49451(19) 0.22383(4) 0.0463(8) Uani 1 1 d . . . . .
C81 C 0.19226(14) 0.4511(3) 0.22207(6) 0.0825(13) Uani 1 1 d . . . . .
H58 H 0.1973 0.3998 0.2180 0.124 Uiso 1 1 calc R U . . .
H59 H 0.1727 0.4760 0.2130 0.124 Uiso 1 1 calc R U . . .
H60 H 0.1796 0.4502 0.2341 0.124 Uiso 1 1 calc R U . . .
C82 C 0.26635(15) 0.4581(3) 0.23807(5) 0.0805(13) Uani 1 1 d . . . . .
H61 H 0.2710 0.4060 0.2346 0.121 Uiso 1 1 calc R U . . .
H62 H 0.2544 0.4598 0.2503 0.121 Uiso 1 1 calc R U . . .
H63 H 0.2935 0.4850 0.2386 0.121 Uiso 1 1 calc R U . . .
C83 C 0.22383(13) 0.5736(2) 0.23029(5) 0.0656(11) Uani 1 1 d . . . . .
H64 H 0.2086 0.5700 0.2417 0.098 Uiso 1 1 calc R U . . .
H65 H 0.2056 0.5980 0.2206 0.098 Uiso 1 1 calc R U . . .
H66 H 0.2499 0.6029 0.2327 0.098 Uiso 1 1 calc R U . . .
C84 C 0.37681(11) 0.0424(2) 0.20995(4) 0.0494(8) Uani 1 1 d . U . . .
C85 C 0.38879(13) -0.0403(2) 0.21161(5) 0.0696(11) Uani 1 1 d . U . . .
H67 H 0.4069 -0.0483 0.2230 0.104 Uiso 1 1 calc R U . . .
H68 H 0.4043 -0.0552 0.2009 0.104 Uiso 1 1 calc R U . . .
H69 H 0.3628 -0.0704 0.2120 0.104 Uiso 1 1 calc R U . . .
C86 C 0.35067(13) 0.0637(3) 0.22613(5) 0.0728(12) Uani 1 1 d . U . . .
H70 H 0.3423 0.1162 0.2250 0.109 Uiso 1 1 calc R U . . .
H71 H 0.3678 0.0562 0.2378 0.109 Uiso 1 1 calc R U . . .
H72 H 0.3251 0.0323 0.2260 0.109 Uiso 1 1 calc R U . . .
C87 C 0.41888(13) 0.0876(3) 0.21114(5) 0.0836(13) Uani 1 1 d . U . . .
H73 H 0.4124 0.1409 0.2121 0.125 Uiso 1 1 calc R U . . .
H74 H 0.4343 0.0786 0.2000 0.125 Uiso 1 1 calc R U . . .
H75 H 0.4365 0.0718 0.2221 0.125 Uiso 1 1 calc R U . . .
C88 C 0.28333(11) 0.34373(18) 0.06755(4) 0.0435(8) Uani 1 1 d . U . . .
O4A O 0.2728(3) 0.3603(4) 0.05100(8) 0.045(2) Uani 0.60(2) 1 d . U P D 1
N7A N 0.3027(8) 0.3939(8) 0.0799(2) 0.042(4) Uani 0.60(2) 1 d . U P D 1
H212 H 0.3027 0.3821 0.0917 0.050 Uiso 0.60(2) 1 calc R U P D 1
N8A N 0.2737(7) 0.2775(8) 0.0754(2) 0.042(4) Uani 0.60(2) 1 d . U P D 1
H213 H 0.2863 0.2690 0.0864 0.050 Uiso 0.60(2) 1 calc R U P D 1
O4B O 0.2981(10) 0.3343(10) 0.0520(2) 0.100(7) Uani 0.40(2) 1 d . U P D 2
N7B N 0.2953(11) 0.4030(14) 0.0788(3) 0.040(4) Uani 0.40(2) 1 d . U P D 2
H214 H 0.2841 0.4033 0.0897 0.048 Uiso 0.40(2) 1 calc R U P D 2
N8B N 0.2651(8) 0.2851(11) 0.0774(4) 0.031(3) Uani 0.40(2) 1 d . U P D 2
H215 H 0.2652 0.2882 0.0895 0.037 Uiso 0.40(2) 1 calc R U P D 2
C89 C 0.24642(11) 0.22057(17) 0.06833(4) 0.0416(8) Uani 1 1 d . U . . .
C90 C 0.22622(13) 0.22433(19) 0.05088(4) 0.0593(11) Uani 1 1 d . U . . .
H76 H 0.2296 0.2678 0.0436 0.071 Uiso 1 1 calc R U . . .
C91 C 0.20050(17) 0.1647(2) 0.04347(5) 0.0911(15) Uani 1 1 d D U . . .
C92 C 0.19748(15) 0.1011(2) 0.05368(5) 0.0810(15) Uani 1 1 d . U . . .
H77 H 0.1810 0.0606 0.0487 0.097 Uiso 1 1 calc R U . . .
C93 C 0.21570(11) 0.02654(18) 0.08186(4) 0.0518(10) Uani 1 1 d . . . . .
H78 H 0.1984 -0.0131 0.0770 0.062 Uiso 1 1 calc R U . . .
C94 C 0.23735(10) 0.01759(17) 0.09843(4) 0.0403(8) Uani 1 1 d . . . . .
H79 H 0.2359 -0.0288 0.1047 0.048 Uiso 1 1 calc R U . . .
C95 C 0.26235(9) 0.07642(16) 0.10663(4) 0.0320(7) Uani 1 1 d . . . . .
C96 C 0.26497(9) 0.14238(15) 0.09707(4) 0.0293(6) Uani 1 1 d . . . . .
H80 H 0.2816 0.1819 0.1025 0.035 Uiso 1 1 calc R U . . .
C97 C 0.24379(9) 0.15369(16) 0.07943(4) 0.0332(7) Uani 1 1 d . U . . .
C98 C 0.21826(12) 0.09397(18) 0.07158(4) 0.0507(9) Uani 1 1 d . U . . .
C99 C 0.32244(10) 0.46219(16) 0.07568(4) 0.0346(7) Uani 1 1 d . . . . .
C100 C 0.33541(10) 0.47838(17) 0.05840(4) 0.0433(8) Uani 1 1 d . . . . .
H81 H 0.3277 0.4451 0.0485 0.052 Uiso 1 1 calc R U . . .
C101 C 0.36001(10) 0.54285(17) 0.05449(4) 0.0404(8) Uani 1 1 d . . . . .
C102 C 0.37102(10) 0.58966(18) 0.06883(4) 0.0410(8) Uani 1 1 d . . . . .
H82 H 0.3883 0.6319 0.0667 0.049 Uiso 1 1 calc R U . . .
C103 C 0.36751(10) 0.62874(17) 0.10130(4) 0.0408(8) Uani 1 1 d . . . . .
H83 H 0.3846 0.6710 0.0989 0.049 Uiso 1 1 calc R U . . .
C104 C 0.35320(10) 0.61924(17) 0.11858(4) 0.0431(8) Uani 1 1 d . . . . .
H84 H 0.3607 0.6547 0.1280 0.052 Uiso 1 1 calc R U . . .
C105 C 0.32728(10) 0.55723(17) 0.12272(4) 0.0370(7) Uani 1 1 d . . . . .
C106 C 0.31821(10) 0.50496(17) 0.10878(4) 0.0388(7) Uani 1 1 d . . . . .
H85 H 0.3018 0.4623 0.1115 0.047 Uiso 1 1 calc R U . . .
C107 C 0.33255(9) 0.51297(16) 0.09073(4) 0.0334(7) Uani 1 1 d . . . . .
C108 C 0.35745(9) 0.57708(17) 0.08687(4) 0.0365(7) Uani 1 1 d . . . . .
C109 C 0.1752(2) 0.1734(3) 0.02465(6) 0.120(3) Uani 0.667(11) 1 d D U P E 1
C110 C 0.1529(3) 0.1002(3) 0.01831(11) 0.144(4) Uani 0.667(11) 1 d D U P E 1
H148 H 0.1337 0.0840 0.0277 0.216 Uiso 0.667(11) 1 calc R U P E 1
H149 H 0.1365 0.1086 0.0065 0.216 Uiso 0.667(11) 1 calc R U P E 1
H150 H 0.1744 0.0616 0.0167 0.216 Uiso 0.667(11) 1 calc R U P E 1
C111 C 0.2050(3) 0.2001(6) 0.01053(9) 0.142(4) Uani 0.667(11) 1 d D U P E 1
H151 H 0.1893 0.2059 -0.0015 0.213 Uiso 0.667(11) 1 calc R U P E 1
H152 H 0.2173 0.2482 0.0145 0.213 Uiso 0.667(11) 1 calc R U P E 1
H153 H 0.2279 0.1635 0.0095 0.213 Uiso 0.667(11) 1 calc R U P E 1
C112 C 0.1397(3) 0.2329(4) 0.02656(10) 0.144(4) Uani 0.667(11) 1 d D U P E 1
H154 H 0.1201 0.2161 0.0357 0.217 Uiso 0.667(11) 1 calc R U P E 1
H155 H 0.1527 0.2804 0.0306 0.217 Uiso 0.667(11) 1 calc R U P E 1
H156 H 0.1240 0.2398 0.0146 0.217 Uiso 0.667(11) 1 calc R U P E 1
C113 C 0.1839(3) 0.1731(5) 0.02306(7) 0.108(4) Uani 0.333(11) 1 d D U P E 2
C114 C 0.1426(4) 0.1273(8) 0.0197(2) 0.120(5) Uani 0.333(11) 1 d D U P E 2
H157 H 0.1216 0.1438 0.0283 0.180 Uiso 0.333(11) 1 calc R U P E 2
H158 H 0.1312 0.1348 0.0069 0.180 Uiso 0.333(11) 1 calc R U P E 2
H159 H 0.1488 0.0742 0.0217 0.180 Uiso 0.333(11) 1 calc R U P E 2
C115 C 0.2170(4) 0.1492(9) 0.01008(16) 0.119(5) Uani 0.333(11) 1 d D U P E 2
H160 H 0.2057 0.1551 -0.0028 0.178 Uiso 0.333(11) 1 calc R U P E 2
H161 H 0.2426 0.1802 0.0122 0.178 Uiso 0.333(11) 1 calc R U P E 2
H162 H 0.2244 0.0967 0.0124 0.178 Uiso 0.333(11) 1 calc R U P E 2
C116 C 0.1723(6) 0.2562(5) 0.0192(2) 0.121(5) Uani 0.333(11) 1 d D U P E 2
H163 H 0.1508 0.2723 0.0275 0.182 Uiso 0.333(11) 1 calc R U P E 2
H164 H 0.1979 0.2871 0.0212 0.182 Uiso 0.333(11) 1 calc R U P E 2
H165 H 0.1610 0.2615 0.0063 0.182 Uiso 0.333(11) 1 calc R U P E 2
C117 C 0.37394(12) 0.5549(2) 0.03468(5) 0.0545(9) Uani 1 1 d . . . . .
C118 C 0.40363(14) 0.4921(2) 0.02933(5) 0.0748(12) Uani 1 1 d . . . . .
H86 H 0.4139 0.5023 0.0171 0.112 Uiso 1 1 calc R U . . .
H87 H 0.3881 0.4446 0.0290 0.112 Uiso 1 1 calc R U . . .
H88 H 0.4279 0.4891 0.0385 0.112 Uiso 1 1 calc R U . . .
C119 C 0.33383(14) 0.5554(3) 0.02103(5) 0.0807(13) Uani 1 1 d . . . . .
H89 H 0.3426 0.5569 0.0083 0.121 Uiso 1 1 calc R U . . .
H90 H 0.3165 0.5996 0.0234 0.121 Uiso 1 1 calc R U . . .
H91 H 0.3170 0.5103 0.0228 0.121 Uiso 1 1 calc R U . . .
C120 C 0.39703(15) 0.6293(2) 0.03257(6) 0.0755(13) Uani 1 1 d . . . . .
H92 H 0.4237 0.6290 0.0403 0.113 Uiso 1 1 calc R U . . .
H93 H 0.3789 0.6701 0.0365 0.113 Uiso 1 1 calc R U . . .
H94 H 0.4032 0.6365 0.0196 0.113 Uiso 1 1 calc R U . . .
C121 C 0.04073(10) 0.1606(2) 0.17785(5) 0.0455(8) Uani 1 1 d . U . . .
O5A O 0.0441(3) 0.1507(10) 0.19448(9) 0.063(3) Uani 0.53(3) 1 d . U P F 1
N9A N 0.0079(3) 0.1936(9) 0.16812(18) 0.047(3) Uani 0.53(3) 1 d . U P F 1
H216 H 0.0134 0.2134 0.1574 0.057 Uiso 0.53(3) 1 calc R U P F 1
N10A N 0.0753(4) 0.1444(7) 0.16650(19) 0.045(2) Uani 0.53(3) 1 d . U P F 1
H217 H 0.0717 0.1527 0.1545 0.054 Uiso 0.53(3) 1 calc R U P F 1
O5B O 0.0445(4) 0.1876(11) 0.19256(17) 0.063(3) Uani 0.47(3) 1 d . U P F 2
N9B N 0.0009(4) 0.1640(11) 0.1674(2) 0.054(4) Uani 0.47(3) 1 d . U P F 2
H218 H -0.0012 0.1423 0.1564 0.065 Uiso 0.47(3) 1 calc R U P F 2
N10B N 0.0686(5) 0.1171(13) 0.1688(2) 0.062(5) Uani 0.47(3) 1 d . U P F 2
H219 H 0.0583 0.0883 0.1598 0.074 Uiso 0.47(3) 1 calc R U P F 2
C122 C 0.11516(10) 0.1157(2) 0.17348(5) 0.0535(9) Uani 1 1 d . . . . .
C123 C 0.13333(12) 0.1401(2) 0.19016(5) 0.0586(10) Uani 1 1 d . . . . .
H95 H 0.1166 0.1693 0.1979 0.070 Uiso 1 1 calc R U . . .
C124 C 0.17598(10) 0.12374(19) 0.19626(4) 0.0448(8) Uani 1 1 d . . . . .
C125 C 0.19927(10) 0.08214(19) 0.18495(4) 0.0433(8) Uani 1 1 d . . . . .
H96 H 0.2283 0.0721 0.1885 0.052 Uiso 1 1 calc R U . . .
C126 C 0.20661(10) 0.00778(19) 0.15660(4) 0.0470(9) Uani 1 1 d . . . . .
H97 H 0.2355 -0.0022 0.1604 0.056 Uiso 1 1 calc R U . . .
C127 C 0.18979(10) -0.02151(19) 0.14043(4) 0.0471(8) Uani 1 1 d . . . . .
H98 H 0.2068 -0.0534 0.1334 0.057 Uiso 1 1 calc R U . . .
C128 C 0.14747(10) -0.0057(2) 0.13377(5) 0.0475(9) Uani 1 1 d . . . . .
C129 C 0.12281(11) 0.0383(2) 0.14468(5) 0.0531(9) Uani 1 1 d . . . . .
H99 H 0.0942 0.0487 0.1405 0.064 Uiso 1 1 calc R U . . .
C130 C 0.13872(10) 0.0684(2) 0.16184(4) 0.0475(9) Uani 1 1 d . . . . .
C131 C 0.18169(10) 0.05314(18) 0.16793(4) 0.0407(8) Uani 1 1 d . . . . .
C132 C -0.03492(10) 0.1998(2) 0.17350(4) 0.0469(9) Uani 1 1 d . . . . .
C133 C -0.04708(11) 0.1856(2) 0.19108(5) 0.0507(9) Uani 1 1 d . U . . .
H100 H -0.0269 0.1636 0.1998 0.061 Uiso 1 1 calc R U . . .
C134 C -0.08842(11) 0.20249(19) 0.19691(5) 0.0482(8) Uani 1 1 d . U . . .
C135 C -0.11679(10) 0.23458(17) 0.18400(4) 0.0426(8) Uani 1 1 d . U . . .
H101 H -0.1446 0.2464 0.1876 0.051 Uiso 1 1 calc R U . . .
C136 C -0.13620(9) 0.28351(16) 0.15253(4) 0.0379(7) Uani 1 1 d . . . . .
H102 H -0.1645 0.2924 0.1559 0.045 Uiso 1 1 calc R U . . .
C137 C -0.12536(10) 0.30272(16) 0.13511(4) 0.0364(7) Uani 1 1 d . . . . .
H103 H -0.1459 0.3251 0.1267 0.044 Uiso 1 1 calc R U . . .
C138 C -0.08325(9) 0.28910(16) 0.12969(4) 0.0373(7) Uani 1 1 d . . . . .
C139 C -0.05434(10) 0.25488(18) 0.14189(4) 0.0418(8) Uani 1 1 d . . . . .
H104 H -0.0266 0.2445 0.1381 0.050 Uiso 1 1 calc R U . . .
C140 C -0.06446(10) 0.23460(18) 0.15998(4) 0.0422(8) Uani 1 1 d . . . . .
C141 C -0.10652(9) 0.25052(16) 0.16588(4) 0.0356(7) Uani 1 1 d . . . . .
C142 C 0.19365(12) 0.1552(2) 0.21477(5) 0.0583(10) Uani 1 1 d . . . . .
C143 C 0.19542(17) 0.2416(2) 0.21369(7) 0.1073(19) Uani 1 1 d . . . . .
H105 H 0.2142 0.2565 0.2040 0.161 Uiso 1 1 calc R U . . .
H106 H 0.2065 0.2616 0.2256 0.161 Uiso 1 1 calc R U . . .
H107 H 0.1667 0.2612 0.2107 0.161 Uiso 1 1 calc R U . . .
C144 C 0.16498(14) 0.1286(3) 0.23036(5) 0.1046(19) Uani 1 1 d . . . . .
H108 H 0.1611 0.0744 0.2295 0.157 Uiso 1 1 calc R U . . .
H109 H 0.1372 0.1534 0.2289 0.157 Uiso 1 1 calc R U . . .
H110 H 0.1787 0.1414 0.2425 0.157 Uiso 1 1 calc R U . . .
C145 C 0.24018(11) 0.1297(2) 0.21977(5) 0.0643(11) Uani 1 1 d . . . . .
H111 H 0.2407 0.0757 0.2219 0.097 Uiso 1 1 calc R U . . .
H112 H 0.2512 0.1556 0.2310 0.097 Uiso 1 1 calc R U . . .
H113 H 0.2580 0.1418 0.2095 0.097 Uiso 1 1 calc R U . . .
C146 C -0.10226(14) 0.1826(2) 0.21576(6) 0.0576(17) Uani 0.608(6) 1 d D U P G 1
C147 C -0.14781(14) 0.2087(4) 0.21930(9) 0.075(2) Uani 0.608(6) 1 d D U P G 1
H184 H -0.1547 0.1940 0.2318 0.113 Uiso 0.608(6) 1 calc R U P G 1
H185 H -0.1495 0.2632 0.2181 0.113 Uiso 0.608(6) 1 calc R U P G 1
H186 H -0.1681 0.1856 0.2102 0.113 Uiso 0.608(6) 1 calc R U P G 1
C148 C -0.07029(17) 0.2158(4) 0.22982(8) 0.075(2) Uani 0.608(6) 1 d D U P G 1
H187 H -0.0785 0.2037 0.2423 0.113 Uiso 0.608(6) 1 calc R U P G 1
H188 H -0.0420 0.1951 0.2280 0.113 Uiso 0.608(6) 1 calc R U P G 1
H189 H -0.0696 0.2701 0.2283 0.113 Uiso 0.608(6) 1 calc R U P G 1
C149 C -0.1016(2) 0.0962(2) 0.21782(10) 0.082(2) Uani 0.608(6) 1 d D U P G 1
H190 H -0.1106 0.0825 0.2301 0.122 Uiso 0.608(6) 1 calc R U P G 1
H191 H -0.1211 0.0740 0.2083 0.122 Uiso 0.608(6) 1 calc R U P G 1
H192 H -0.0726 0.0778 0.2164 0.122 Uiso 0.608(6) 1 calc R U P G 1
C150 C -0.0971(2) 0.1865(4) 0.21792(8) 0.061(3) Uani 0.392(6) 1 d D U P G 2
C151 C -0.1104(3) 0.2593(4) 0.22740(13) 0.078(3) Uani 0.392(6) 1 d D U P G 2
H193 H -0.0869 0.2951 0.2276 0.117 Uiso 0.392(6) 1 calc R U P G 2
H194 H -0.1353 0.2806 0.2205 0.117 Uiso 0.392(6) 1 calc R U P G 2
H195 H -0.1177 0.2484 0.2401 0.117 Uiso 0.392(6) 1 calc R U P G 2
C152 C -0.1327(3) 0.1301(5) 0.21733(14) 0.083(3) Uani 0.392(6) 1 d D U P G 2
H196 H -0.1235 0.0844 0.2113 0.125 Uiso 0.392(6) 1 calc R U P G 2
H197 H -0.1400 0.1185 0.2300 0.125 Uiso 0.392(6) 1 calc R U P G 2
H198 H -0.1577 0.1507 0.2104 0.125 Uiso 0.392(6) 1 calc R U P G 2
C153 C -0.0584(2) 0.1544(5) 0.22975(13) 0.071(3) Uani 0.392(6) 1 d D U P G 2
H199 H -0.0350 0.1907 0.2302 0.107 Uiso 0.392(6) 1 calc R U P G 2
H200 H -0.0667 0.1443 0.2423 0.107 Uiso 0.392(6) 1 calc R U P G 2
H201 H -0.0490 0.1079 0.2242 0.107 Uiso 0.392(6) 1 calc R U P G 2
C154 C 0.02279(11) 0.1271(2) 0.06741(5) 0.0492(8) Uani 1 1 d . U . . .
O6A O 0.0350(5) 0.1345(7) 0.0530(2) 0.058(3) Uani 0.37(2) 1 d . U P H 1
N11A N 0.0311(6) 0.0665(9) 0.0803(3) 0.055(3) Uani 0.37(2) 1 d . U P H 1
H220 H 0.0209 0.0651 0.0913 0.066 Uiso 0.37(2) 1 calc R U P H 1
N12A N -0.0064(5) 0.1756(6) 0.07570(16) 0.031(2) Uani 0.37(2) 1 d . U P H 1
H221 H -0.0220 0.1583 0.0845 0.038 Uiso 0.37(2) 1 calc R U P H 1
O6B O 0.0136(6) 0.1182(6) 0.05070(8) 0.091(3) Uani 0.63(2) 1 d . U P H 2
N11B N 0.0473(5) 0.0779(6) 0.07740(14) 0.069(4) Uani 0.63(2) 1 d . U P H 2
H222 H 0.0574 0.0941 0.0883 0.083 Uiso 0.63(2) 1 calc R U P H 2
N12B N 0.0121(5) 0.1877(5) 0.07758(10) 0.052(2) Uani 0.63(2) 1 d . U P H 2
H223 H 0.0198 0.1877 0.0895 0.063 Uiso 0.63(2) 1 calc R U P H 2
C155 C -0.01108(12) 0.2526(2) 0.07001(5) 0.0557(10) Uani 1 1 d . . . . .
C156 C -0.00384(12) 0.2787(2) 0.05253(5) 0.0564(10) Uani 1 1 d . . . . .
H114 H 0.0115 0.2484 0.0445 0.068 Uiso 1 1 calc R U . . .
C157 C -0.01878(12) 0.3500(2) 0.04619(5) 0.0502(9) Uani 1 1 d . . . . .
C158 C -0.04048(11) 0.3929(2) 0.05782(5) 0.0484(9) Uani 1 1 d . . . . .
H115 H -0.0496 0.4413 0.0539 0.058 Uiso 1 1 calc R U . . .
C159 C -0.07457(10) 0.41077(18) 0.08751(4) 0.0430(8) Uani 1 1 d . . . . .
H116 H -0.0836 0.4592 0.0836 0.052 Uiso 1 1 calc R U . . .
C160 C -0.08577(10) 0.38478(18) 0.10441(4) 0.0413(8) Uani 1 1 d . . . . .
H117 H -0.1033 0.4145 0.1117 0.050 Uiso 1 1 calc R U . . .
C161 C -0.07156(10) 0.31465(17) 0.11109(4) 0.0382(7) Uani 1 1 d . . . . .
C162 C -0.04637(10) 0.27193(17) 0.10015(4) 0.0432(8) Uani 1 1 d . . . . .
H118 H -0.0360 0.2253 0.1047 0.052 Uiso 1 1 calc R U . . .
C163 C -0.03569(11) 0.29548(18) 0.08246(4) 0.0421(8) Uani 1 1 d . . . . .
C164 C -0.05004(10) 0.36759(17) 0.07583(4) 0.0409(8) Uani 1 1 d . . . . .
C165 C 0.05919(13) 0.0051(2) 0.07301(5) 0.0599(10) Uani 1 1 d . . . . .
C166 C 0.04851(12) -0.0271(2) 0.05610(5) 0.0568(10) Uani 1 1 d . . . . .
H119 H 0.0292 -0.0015 0.0477 0.068 Uiso 1 1 calc R U . . .
C167 C 0.06506(12) -0.0966(2) 0.05065(5) 0.0511(9) Uani 1 1 d . . . . .
C168 C 0.09344(11) -0.1314(2) 0.06281(5) 0.0516(9) Uani 1 1 d . . . . .
H120 H 0.1051 -0.1780 0.0594 0.062 Uiso 1 1 calc R U . . .
C169 C 0.13581(12) -0.1374(2) 0.09288(5) 0.0575(10) Uani 1 1 d . . . . .
H121 H 0.1477 -0.1837 0.0894 0.069 Uiso 1 1 calc R U . . .
C170 C 0.14776(11) -0.1075(2) 0.10991(5) 0.0565(10) Uani 1 1 d . . . . .
H122 H 0.1675 -0.1337 0.1180 0.068 Uiso 1 1 calc R U . . .
C171 C 0.13125(10) -0.03862(19) 0.11567(5) 0.0474(8) Uani 1 1 d . . . . .
C172 C 0.10252(11) -0.0013(2) 0.10373(4) 0.0488(9) Uani 1 1 d . . . . .
H123 H 0.0915 0.0456 0.1073 0.059 Uiso 1 1 calc R U . . .
C173 C 0.08902(11) -0.03163(19) 0.08608(4) 0.0474(8) Uani 1 1 d . . . . .
C174 C 0.10617(11) -0.10055(19) 0.08043(5) 0.0489(9) Uani 1 1 d . . . . .
C175 C -0.00837(13) 0.3757(2) 0.02673(5) 0.0626(11) Uani 1 1 d . . . . .
C176 C -0.02938(16) 0.4519(2) 0.02170(5) 0.0824(14) Uani 1 1 d . . . . .
H124 H -0.0603 0.4479 0.0225 0.124 Uiso 1 1 calc R U . . .
H125 H -0.0229 0.4658 0.0091 0.124 Uiso 1 1 calc R U . . .
H126 H -0.0182 0.4901 0.0304 0.124 Uiso 1 1 calc R U . . .
C177 C -0.02435(16) 0.3194(3) 0.01220(6) 0.0860(14) Uani 1 1 d . . . . .
H127 H -0.0082 0.2729 0.0139 0.129 Uiso 1 1 calc R U . . .
H128 H -0.0205 0.3396 -0.0002 0.129 Uiso 1 1 calc R U . . .
H129 H -0.0547 0.3096 0.0135 0.129 Uiso 1 1 calc R U . . .
C178 C 0.03986(14) 0.3847(3) 0.02621(6) 0.0983(16) Uani 1 1 d . . . . .
H130 H 0.0502 0.4192 0.0360 0.147 Uiso 1 1 calc R U . . .
H131 H 0.0467 0.4047 0.0141 0.147 Uiso 1 1 calc R U . . .
H132 H 0.0536 0.3360 0.0281 0.147 Uiso 1 1 calc R U . . .
C179 C 0.05048(12) -0.1292(2) 0.03174(5) 0.0562(10) Uani 1 1 d . . . . .
C180 C 0.00442(14) -0.1557(3) 0.03266(6) 0.0907(15) Uani 1 1 d . . . . .
H133 H 0.0030 -0.1941 0.0423 0.136 Uiso 1 1 calc R U . . .
H134 H -0.0056 -0.1767 0.0207 0.136 Uiso 1 1 calc R U . . .
H135 H -0.0137 -0.1134 0.0356 0.136 Uiso 1 1 calc R U . . .
C181 C 0.0516(2) -0.0698(3) 0.01665(6) 0.111(2) Uani 1 1 d . . . . .
H136 H 0.0321 -0.0292 0.0193 0.166 Uiso 1 1 calc R U . . .
H137 H 0.0428 -0.0921 0.0046 0.166 Uiso 1 1 calc R U . . .
H138 H 0.0806 -0.0501 0.0163 0.166 Uiso 1 1 calc R U . . .
C182 C 0.07850(17) -0.1948(3) 0.02600(7) 0.111(2) Uani 1 1 d . . . . .
H139 H 0.1080 -0.1778 0.0253 0.166 Uiso 1 1 calc R U . . .
H140 H 0.0679 -0.2135 0.0138 0.166 Uiso 1 1 calc R U . . .
H141 H 0.0774 -0.2350 0.0352 0.166 Uiso 1 1 calc R U . . .
S1 S 0.29730(3) 0.85967(6) 0.07469(2) 0.0614(3) Uani 1 1 d . . . . .
O7 O 0.31065(7) 0.86539(13) 0.09457(3) 0.0540(6) Uani 1 1 d . . . . .
C183 C 0.31557(14) 0.9404(3) 0.06311(6) 0.0875(14) Uani 1 1 d . . . . .
H142 H 0.2984 0.9837 0.0663 0.131 Uiso 1 1 calc R U . . .
H143 H 0.3128 0.9323 0.0497 0.131 Uiso 1 1 calc R U . . .
H144 H 0.3455 0.9496 0.0670 0.131 Uiso 1 1 calc R U . . .
C184 C 0.33325(13) 0.7946(2) 0.06461(5) 0.0712(12) Uani 1 1 d . . . . .
H145 H 0.3627 0.8102 0.0676 0.107 Uiso 1 1 calc R U . . .
H146 H 0.3277 0.7939 0.0511 0.107 Uiso 1 1 calc R U . . .
H147 H 0.3288 0.7446 0.0696 0.107 Uiso 1 1 calc R U . . .

loop_
_atom_site_aniso_label
_atom_site_aniso_U_11
_atom_site_aniso_U_22
_atom_site_aniso_U_33
_atom_site_aniso_U_23
_atom_site_aniso_U_13
_atom_site_aniso_U_12
C1 0.045(2) 0.051(2) 0.0392(19) -0.0057(16) 0.0010(15) -0.0170(17)
O1 0.0814(19) 0.087(2) 0.0459(15) 0.0102(14) -0.0217(13) -0.0425(16)
N1 0.065(2) 0.106(3) 0.0293(16) 0.0139(16) -0.0073(13) -0.0550(19)
N2 0.075(2) 0.089(2) 0.0372(17) -0.0159(16) 0.0105(15) -0.0543(19)
C2 0.0423(19) 0.044(2) 0.049(2) -0.0127(16) 0.0058(15) -0.0123(16)
C3 0.043(2) 0.055(2) 0.059(2) -0.0185(18) 0.0040(16) -0.0092(18)
C4 0.0402(19) 0.0339(19) 0.064(2) -0.0141(17) -0.0110(17) 0.0014(16)
C5 0.0312(18) 0.0341(19) 0.070(2) -0.0077(17) -0.0085(16) -0.0009(15)
C6 0.0273(17) 0.0367(19) 0.074(3) 0.0121(17) -0.0057(16) -0.0061(15)
C7 0.0282(17) 0.055(2) 0.062(2) 0.0111(18) -0.0009(15) 0.0032(16)
C8 0.0296(17) 0.042(2) 0.054(2) 0.0081(16) -0.0001(15) 0.0054(15)
C9 0.0341(17) 0.0388(19) 0.0445(19) 0.0006(15) 0.0044(14) -0.0025(15)
C10 0.0340(17) 0.0309(17) 0.0465(19) -0.0003(14) 0.0011(14) -0.0029(14)
C11 0.0302(17) 0.0256(17) 0.065(2) 0.0022(15) -0.0033(15) -0.0006(14)
C12 0.0428(19) 0.057(2) 0.0342(18) 0.0011(15) -0.0002(14) -0.0223(17)
C13 0.0413(19) 0.071(2) 0.0299(17) 0.0023(16) -0.0046(14) -0.0113(18)
C14 0.0416(19) 0.055(2) 0.0282(17) 0.0003(15) 0.0022(14) -0.0059(16)
C15 0.0409(18) 0.0459(19) 0.0296(17) 0.0023(14) 0.0040(13) -0.0067(15)
C16 0.0359(17) 0.0424(19) 0.0378(18) 0.0040(14) 0.0034(13) -0.0109(15)
C17 0.0321(17) 0.051(2) 0.0309(17) 0.0063(14) -0.0001(13) -0.0070(15)
C18 0.0329(17) 0.0366(18) 0.0368(17) 0.0056(14) 0.0006(13) -0.0032(14)
C19 0.0344(17) 0.0359(18) 0.0372(18) 0.0021(13) 0.0038(13) -0.0091(14)
C20 0.0363(17) 0.0449(19) 0.0251(15) -0.0006(13) 0.0008(12) -0.0103(15)
C21 0.0300(16) 0.0443(19) 0.0316(16) 0.0000(14) 0.0026(12) -0.0066(14)
C22 0.053(2) 0.042(2) 0.063(2) -0.0109(18) -0.0026(18) -0.0085(18)
C23 0.089(3) 0.075(3) 0.072(3) -0.020(2) 0.000(2) 0.009(3)
C24 0.114(4) 0.072(3) 0.068(3) -0.014(2) -0.026(3) -0.008(3)
C25 0.085(3) 0.069(3) 0.100(3) -0.032(3) -0.022(3) -0.025(2)
C26 0.047(2) 0.069(2) 0.0345(19) 0.0084(17) -0.0016(15) -0.0059(19)
C27 0.065(2) 0.090(3) 0.034(2) 0.0195(19) 0.0019(17) -0.003(2)
C28 0.096(3) 0.099(3) 0.042(2) 0.007(2) -0.009(2) -0.018(3)
C29 0.057(2) 0.095(3) 0.062(3) 0.015(2) -0.0031(19) 0.013(2)
C30 0.0337(15) 0.062(2) 0.056(2) 0.0180(17) -0.0022(13) -0.0010(16)
O2A 0.038(3) 0.067(5) 0.065(4) 0.005(3) 0.000(3) -0.002(3)
N3A 0.035(3) 0.062(8) 0.056(5) 0.007(5) 0.003(3) -0.002(4)
N4A 0.038(3) 0.046(6) 0.053(4) 0.023(3) 0.002(3) -0.002(4)
O2B 0.037(3) 0.181(8) 0.045(2) 0.031(3) 0.0004(18) 0.008(3)
N3B 0.032(2) 0.058(6) 0.038(3) 0.010(4) -0.0006(18) 0.002(3)
N4B 0.031(2) 0.063(6) 0.043(3) 0.020(3) -0.0050(19) 0.001(3)
C31 0.0287(17) 0.079(3) 0.049(2) 0.0330(19) 0.0018(14) 0.0006(17)
C32 0.0365(19) 0.071(3) 0.046(2) 0.0250(18) -0.0011(15) 0.0016(17)
C33 0.0308(17) 0.050(2) 0.048(2) 0.0199(16) -0.0090(14) -0.0018(15)
C34 0.0280(17) 0.057(2) 0.046(2) 0.0127(16) -0.0003(14) 0.0026(15)
C35 0.0267(17) 0.070(2) 0.050(2) 0.0172(18) 0.0022(14) 0.0051(17)
C36 0.0348(18) 0.062(2) 0.0407(19) 0.0189(16) 0.0037(14) -0.0025(16)
C37 0.0377(18) 0.0389(19) 0.0395(18) 0.0107(14) -0.0003(14) -0.0045(15)
C38 0.0290(16) 0.049(2) 0.0419(19) 0.0139(15) 0.0020(13) 0.0020(15)
C39 0.0330(17) 0.054(2) 0.0413(19) 0.0161(16) 0.0006(14) -0.0045(16)
C40 0.0326(17) 0.0443(19) 0.0383(18) 0.0098(14) 0.0014(13) 0.0045(15)
C41 0.0263(17) 0.085(3) 0.045(2) 0.0184(19) 0.0035(14) -0.0007(18)
C42 0.0378(18) 0.092(3) 0.056(2) 0.007(2) -0.0003(15) -0.0027(18)
C43 0.0404(17) 0.084(3) 0.062(2) -0.0061(17) 0.0023(14) -0.0062(17)
C44 0.0355(17) 0.062(2) 0.050(2) 0.0013(17) 0.0075(14) -0.0010(16)
C45 0.0309(18) 0.079(3) 0.043(2) 0.0032(18) 0.0039(14) 0.0070(18)
C46 0.0283(18) 0.069(2) 0.048(2) 0.0053(18) 0.0013(15) -0.0005(17)
C47 0.0338(18) 0.054(2) 0.047(2) 0.0125(16) 0.0023(15) 0.0051(16)
C48 0.0272(17) 0.060(2) 0.051(2) 0.0186(17) 0.0045(14) 0.0034(16)
C49 0.0319(18) 0.065(2) 0.0391(19) 0.0191(17) 0.0009(14) -0.0059(16)
C50 0.0288(17) 0.058(2) 0.054(2) 0.0145(18) 0.0032(15) 0.0015(16)
C51 0.042(2) 0.064(2) 0.0370(19) 0.0086(17) -0.0061(15) 0.0037(18)
C52 0.054(3) 0.163(5) 0.044(2) 0.018(3) -0.0160(19) -0.017(3)
C53 0.049(2) 0.135(4) 0.046(2) 0.014(2) -0.0042(18) 0.017(3)
C54 0.148(5) 0.079(3) 0.075(3) 0.023(3) -0.051(3) 0.030(3)
C55A 0.061(3) 0.105(4) 0.073(3) -0.025(3) -0.006(2) -0.004(3)
C56A 0.117(6) 0.111(4) 0.127(6) -0.021(4) -0.020(4) -0.023(3)
C57A 0.084(4) 0.135(6) 0.070(4) -0.021(4) -0.008(3) 0.009(4)
C58A 0.079(4) 0.155(7) 0.083(6) -0.049(4) 0.007(3) -0.007(4)
C55B 0.049(5) 0.121(8) 0.060(4) -0.012(3) 0.000(3) -0.014(5)
C56B 0.057(7) 0.123(9) 0.091(8) -0.018(6) -0.005(5) -0.016(6)
C57B 0.061(8) 0.127(9) 0.061(6) -0.011(5) -0.003(5) -0.009(6)
C58B 0.053(6) 0.138(12) 0.061(8) -0.020(7) 0.000(5) -0.009(6)
C59 0.0486(18) 0.0357(12) 0.0278(12) -0.0025(9) 0.0015(12) 0.0058(13)
O3A 0.133(6) 0.051(3) 0.0383(14) -0.0149(14) -0.030(2) 0.033(3)
N5A 0.072(5) 0.0339(16) 0.023(2) -0.0014(15) -0.008(2) 0.012(2)
N6A 0.059(4) 0.0360(16) 0.0312(19) -0.0022(13) -0.002(2) 0.008(2)
O3B 0.077(9) 0.036(4) 0.033(2) 0.001(2) 0.015(4) 0.010(4)
N5B 0.097(13) 0.035(3) 0.036(3) -0.002(2) 0.023(5) 0.006(4)
N6B 0.048(9) 0.0339(19) 0.020(4) -0.0040(18) 0.000(4) 0.005(3)
C60 0.076(2) 0.0277(17) 0.0268(17) -0.0045(13) -0.0008(15) 0.0047(16)
C61 0.065(2) 0.0353(18) 0.0277(17) -0.0046(14) -0.0053(15) 0.0054(16)
C62 0.0417(18) 0.0385(19) 0.0334(17) -0.0060(14) -0.0032(14) -0.0001(15)
C63 0.0429(18) 0.0374(18) 0.0346(17) -0.0087(14) -0.0045(14) 0.0013(15)
C64 0.050(2) 0.0258(17) 0.0421(19) -0.0075(14) 0.0007(15) 0.0045(15)
C65 0.057(2) 0.0275(17) 0.0420(19) -0.0012(14) 0.0028(15) 0.0022(15)
C66 0.054(2) 0.0327(18) 0.0375(18) -0.0036(14) 0.0006(15) 0.0010(16)
C67 0.073(2) 0.0320(18) 0.0303(17) -0.0030(14) 0.0022(16) 0.0071(17)
C68 0.058(2) 0.0321(18) 0.0318(17) 0.0000(14) -0.0032(15) 0.0027(16)
C69 0.0464(19) 0.0308(17) 0.0313(17) -0.0056(13) -0.0001(14) -0.0004(15)
C70 0.065(2) 0.0268(17) 0.0325(17) -0.0002(13) -0.0055(15) 0.0088(16)
C71 0.063(2) 0.0397(19) 0.0282(17) 0.0003(14) -0.0083(15) 0.0061(17)
C72 0.0379(17) 0.0423(18) 0.0274(15) 0.0018(13) -0.0032(12) 0.0090(14)
C73 0.0338(17) 0.0326(17) 0.0338(17) 0.0079(13) 0.0026(13) 0.0077(14)
C74 0.0360(17) 0.0249(16) 0.0358(17) 0.0008(13) 0.0034(13) 0.0014(13)
C75 0.0368(16) 0.0238(15) 0.0299(16) 0.0015(12) 0.0019(12) -0.0042(13)
C76 0.0347(16) 0.0315(16) 0.0228(15) 0.0033(12) 0.0001(12) 0.0020(13)
C77 0.0389(17) 0.0261(16) 0.0336(17) 0.0028(13) -0.0033(13) 0.0014(13)
C78 0.0407(17) 0.0277(16) 0.0295(16) 0.0011(12) 0.0020(13) 0.0046(14)
C79 0.0310(16) 0.0275(16) 0.0340(17) 0.0037(12) 0.0009(12) 0.0021(13)
C80 0.059(2) 0.044(2) 0.0364(18) -0.0045(15) 0.0073(15) -0.0001(17)
C81 0.077(3) 0.089(3) 0.084(3) -0.008(3) 0.030(2) -0.017(3)
C82 0.112(4) 0.095(3) 0.033(2) 0.004(2) 0.003(2) 0.029(3)
C83 0.083(3) 0.063(3) 0.052(2) -0.0107(19) 0.017(2) 0.011(2)
C84 0.0532(19) 0.064(2) 0.0290(16) 0.0019(14) -0.0107(13) 0.0173(16)
C85 0.084(3) 0.084(2) 0.038(2) 0.0104(17) -0.0144(18) 0.036(2)
C86 0.082(3) 0.100(3) 0.0354(18) 0.0073(18) -0.0068(16) 0.035(2)
C87 0.075(2) 0.116(3) 0.056(3) 0.005(2) -0.0243(19) 0.001(2)
C88 0.064(2) 0.0352(16) 0.0310(14) 0.0016(11) 0.0045(13) -0.0074(15)
O4A 0.065(4) 0.040(3) 0.030(2) 0.0066(17) -0.0022(18) -0.011(3)
N7A 0.073(10) 0.028(3) 0.024(3) 0.007(2) -0.001(4) -0.011(5)
N8A 0.064(10) 0.032(3) 0.028(4) 0.001(3) -0.004(4) -0.012(4)
O4B 0.176(17) 0.071(7) 0.060(4) -0.024(5) 0.062(8) -0.047(9)
N7B 0.041(7) 0.042(5) 0.038(6) -0.010(5) 0.017(6) -0.008(6)
N8B 0.034(6) 0.033(4) 0.025(5) 0.001(3) -0.008(4) -0.002(4)
C89 0.058(2) 0.0314(16) 0.0338(16) 0.0007(12) -0.0094(14) -0.0052(14)
C90 0.100(3) 0.0407(18) 0.0340(17) 0.0060(14) -0.0235(17) -0.0056(18)
C91 0.165(4) 0.049(2) 0.052(2) 0.0127(16) -0.060(2) -0.030(2)
C92 0.133(4) 0.049(2) 0.054(2) 0.0065(16) -0.056(2) -0.026(2)
C93 0.075(2) 0.0333(19) 0.044(2) 0.0036(15) -0.0233(18) -0.0160(17)
C94 0.050(2) 0.0328(18) 0.0365(18) 0.0044(14) -0.0091(14) -0.0056(15)
C95 0.0352(16) 0.0339(17) 0.0263(15) -0.0012(13) -0.0022(12) 0.0045(14)
C96 0.0331(16) 0.0267(16) 0.0278(15) 0.0006(12) -0.0009(12) 0.0000(13)
C97 0.0423(17) 0.0347(15) 0.0221(14) -0.0013(11) -0.0035(12) -0.0007(13)
C98 0.074(2) 0.0400(18) 0.0355(17) 0.0031(13) -0.0202(16) -0.0103(16)
C99 0.0423(18) 0.0271(16) 0.0350(17) 0.0020(13) 0.0072(13) 0.0000(14)
C100 0.056(2) 0.0362(19) 0.0380(19) -0.0052(14) 0.0085(15) -0.0072(16)
C101 0.0453(19) 0.0360(18) 0.0411(19) 0.0059(14) 0.0123(15) 0.0026(15)
C102 0.0412(19) 0.0339(18) 0.049(2) -0.0029(15) 0.0101(15) -0.0051(15)
C103 0.0411(19) 0.0356(18) 0.0455(19) -0.0002(15) 0.0017(14) -0.0075(15)
C104 0.050(2) 0.0370(19) 0.0417(19) -0.0087(15) 0.0008(15) -0.0014(16)
C105 0.0439(19) 0.0325(18) 0.0344(18) -0.0004(13) 0.0022(14) 0.0059(15)
C106 0.0463(19) 0.0286(17) 0.0412(18) -0.0015(14) 0.0008(14) 0.0030(15)
C107 0.0371(17) 0.0298(17) 0.0333(17) 0.0023(13) 0.0031(13) 0.0020(14)
C108 0.0357(17) 0.0328(17) 0.0415(19) -0.0023(14) 0.0053(14) 0.0014(14)
C109 0.210(6) 0.069(4) 0.068(3) 0.023(3) -0.088(3) -0.040(4)
C110 0.251(8) 0.089(5) 0.078(5) 0.021(4) -0.106(5) -0.052(5)
C111 0.239(7) 0.114(7) 0.063(4) 0.028(4) -0.075(4) -0.036(5)
C112 0.219(7) 0.102(5) 0.099(5) 0.030(4) -0.099(5) -0.021(4)
C113 0.190(8) 0.070(6) 0.054(4) 0.016(3) -0.068(4) -0.026(5)
C114 0.192(8) 0.084(8) 0.074(8) 0.012(6) -0.074(6) -0.025(6)
C115 0.199(9) 0.098(9) 0.049(5) 0.021(5) -0.067(5) -0.016(7)
C116 0.203(12) 0.079(6) 0.072(8) 0.029(4) -0.067(7) -0.018(6)
C117 0.077(3) 0.050(2) 0.039(2) -0.0003(16) 0.0202(18) -0.005(2)
C118 0.095(3) 0.071(3) 0.063(3) -0.005(2) 0.044(2) 0.011(2)
C119 0.094(3) 0.101(4) 0.048(2) 0.017(2) 0.011(2) -0.022(3)
C120 0.107(4) 0.056(3) 0.069(3) 0.000(2) 0.044(2) -0.028(2)
C121 0.0390(16) 0.056(2) 0.0417(15) 0.0050(15) 0.0054(12) 0.0148(15)
O5A 0.047(3) 0.101(8) 0.040(2) 0.013(3) 0.0063(18) 0.029(5)
N9A 0.036(3) 0.067(7) 0.039(4) 0.010(4) 0.010(2) 0.017(4)
N10A 0.037(3) 0.061(6) 0.037(3) 0.001(4) 0.001(2) 0.015(4)
O5B 0.045(4) 0.095(8) 0.048(3) -0.016(4) 0.002(3) 0.018(5)
N9B 0.043(4) 0.078(9) 0.042(4) -0.012(5) 0.001(3) 0.027(4)
N10B 0.043(5) 0.095(10) 0.046(5) -0.014(6) -0.004(3) 0.030(6)
C122 0.039(2) 0.073(3) 0.048(2) -0.0092(18) -0.0017(16) 0.0217(18)
C123 0.055(2) 0.076(3) 0.044(2) -0.0054(19) -0.0015(17) 0.027(2)
C124 0.043(2) 0.048(2) 0.0425(19) 0.0033(16) -0.0043(15) 0.0110(16)
C125 0.0375(18) 0.052(2) 0.0402(19) 0.0113(16) 0.0013(14) 0.0108(16)
C126 0.0366(18) 0.059(2) 0.046(2) 0.0066(17) 0.0053(15) 0.0150(17)
C127 0.048(2) 0.056(2) 0.0383(19) -0.0022(16) 0.0086(15) 0.0128(17)
C128 0.0421(19) 0.056(2) 0.045(2) -0.0026(17) 0.0040(15) 0.0138(17)
C129 0.0388(19) 0.071(3) 0.049(2) -0.0080(18) -0.0035(16) 0.0187(18)
C130 0.0381(19) 0.065(2) 0.0390(19) 0.0007(17) -0.0002(15) 0.0083(17)
C131 0.0350(17) 0.045(2) 0.0416(19) 0.0048(15) 0.0001(14) 0.0089(15)
C132 0.0329(18) 0.066(2) 0.042(2) 0.0095(17) 0.0081(14) 0.0213(17)
C133 0.0488(18) 0.061(2) 0.0430(19) 0.0164(16) 0.0084(14) 0.0154(16)
C134 0.0480(17) 0.0459(19) 0.0519(17) 0.0100(14) 0.0134(13) 0.0055(15)
C135 0.0377(17) 0.0402(19) 0.0518(19) 0.0073(14) 0.0176(13) 0.0033(14)
C136 0.0274(16) 0.0260(17) 0.060(2) -0.0059(15) 0.0048(14) 0.0039(13)
C137 0.0371(18) 0.0255(16) 0.0464(19) -0.0018(14) 0.0004(14) 0.0060(14)
C138 0.0350(17) 0.0315(17) 0.0452(19) -0.0011(14) 0.0001(14) 0.0005(14)
C139 0.0285(16) 0.058(2) 0.0392(19) 0.0050(16) 0.0082(13) 0.0094(16)
C140 0.0379(18) 0.048(2) 0.0407(19) 0.0044(15) 0.0062(14) 0.0105(16)
C141 0.0315(17) 0.0261(16) 0.050(2) 0.0026(14) 0.0073(14) 0.0036(14)
C142 0.060(2) 0.068(3) 0.046(2) -0.0077(18) -0.0093(18) 0.017(2)
C143 0.120(4) 0.068(3) 0.125(4) -0.032(3) -0.060(3) 0.031(3)
C144 0.069(3) 0.204(6) 0.042(2) -0.017(3) 0.007(2) 0.013(3)
C145 0.052(2) 0.089(3) 0.050(2) -0.009(2) -0.0096(17) 0.013(2)
C146 0.050(3) 0.074(4) 0.051(3) 0.019(2) 0.014(2) 0.003(3)
C147 0.060(3) 0.104(5) 0.065(4) 0.023(4) 0.026(3) 0.011(3)
C148 0.063(4) 0.110(5) 0.054(3) 0.006(3) 0.015(3) -0.004(3)
C149 0.088(5) 0.080(3) 0.077(5) 0.026(3) 0.010(4) 0.001(3)
C150 0.060(5) 0.076(5) 0.050(3) 0.018(3) 0.016(3) 0.008(3)
C151 0.086(7) 0.094(6) 0.054(5) 0.006(4) 0.006(4) 0.020(4)
C152 0.086(6) 0.103(6) 0.063(6) 0.018(5) 0.019(4) -0.016(5)
C153 0.070(5) 0.088(7) 0.057(5) 0.027(4) 0.010(3) 0.007(4)
C154 0.059(2) 0.0509(19) 0.0372(15) -0.0041(14) 0.0010(14) 0.0119(16)
O6A 0.071(7) 0.059(6) 0.045(3) 0.000(3) 0.014(4) 0.015(5)
N11A 0.065(9) 0.054(4) 0.046(5) 0.005(3) 0.003(5) 0.012(5)
N12A 0.043(5) 0.029(4) 0.022(4) 0.002(3) 0.001(4) -0.004(4)
O6B 0.154(9) 0.078(5) 0.037(2) -0.016(2) -0.028(3) 0.047(5)
N11B 0.100(8) 0.061(4) 0.044(4) -0.017(3) -0.018(4) 0.037(5)
N12B 0.067(6) 0.054(3) 0.034(3) -0.009(2) -0.008(3) 0.025(4)
C155 0.083(3) 0.048(2) 0.036(2) -0.0036(16) 0.0025(18) 0.020(2)
C156 0.076(3) 0.061(2) 0.0335(19) -0.0014(17) 0.0135(17) 0.019(2)
C157 0.062(2) 0.054(2) 0.0345(19) 0.0002(16) 0.0031(16) 0.0022(19)
C158 0.053(2) 0.043(2) 0.047(2) 0.0042(16) -0.0049(16) -0.0015(17)
C159 0.049(2) 0.0375(19) 0.0415(19) -0.0006(15) -0.0055(15) 0.0041(16)
C160 0.0429(19) 0.0390(19) 0.0415(19) -0.0029(15) -0.0019(14) 0.0059(15)
C161 0.0395(18) 0.0380(19) 0.0366(18) -0.0009(14) -0.0031(14) -0.0001(15)
C162 0.053(2) 0.0310(18) 0.045(2) -0.0041(15) -0.0070(16) 0.0028(16)
C163 0.056(2) 0.0380(19) 0.0319(17) -0.0009(14) 0.0016(15) 0.0040(16)
C164 0.0449(19) 0.0389(19) 0.0384(18) -0.0017(15) -0.0021(14) -0.0027(16)
C165 0.077(3) 0.053(2) 0.049(2) -0.0137(18) -0.0078(19) 0.019(2)
C166 0.071(3) 0.056(2) 0.042(2) -0.0115(17) -0.0015(18) 0.011(2)
C167 0.063(2) 0.048(2) 0.044(2) -0.0161(17) 0.0174(17) -0.0056(19)
C168 0.058(2) 0.050(2) 0.048(2) -0.0117(17) 0.0117(17) 0.0069(18)
C169 0.062(2) 0.055(2) 0.056(2) -0.0100(19) 0.0057(18) 0.0159(19)
C170 0.056(2) 0.058(2) 0.055(2) -0.0098(19) -0.0024(18) 0.0153(19)
C171 0.043(2) 0.052(2) 0.047(2) -0.0059(17) 0.0033(16) 0.0060(17)
C172 0.053(2) 0.048(2) 0.045(2) -0.0079(16) 0.0022(16) 0.0071(17)
C173 0.058(2) 0.043(2) 0.0409(19) -0.0085(15) 0.0073(16) 0.0077(17)
C174 0.053(2) 0.045(2) 0.049(2) -0.0051(16) 0.0104(17) 0.0059(17)
C175 0.082(3) 0.067(3) 0.040(2) 0.0052(19) 0.0118(19) 0.000(2)
C176 0.117(4) 0.076(3) 0.055(3) 0.020(2) 0.012(2) -0.006(3)
C177 0.118(4) 0.085(3) 0.054(3) 0.004(2) -0.004(2) -0.008(3)
C178 0.073(3) 0.154(5) 0.071(3) 0.011(3) 0.022(2) 0.003(3)
C179 0.067(3) 0.057(2) 0.044(2) -0.0158(18) 0.0041(17) -0.002(2)
C180 0.083(3) 0.124(4) 0.066(3) -0.025(3) 0.002(2) -0.026(3)
C181 0.194(6) 0.098(4) 0.041(3) -0.011(2) 0.020(3) -0.036(4)
C182 0.108(4) 0.132(5) 0.089(4) -0.078(3) -0.020(3) 0.037(3)
S1 0.0564(6) 0.0699(7) 0.0582(6) -0.0010(5) 0.0056(5) 0.0006(5)
O7 0.0622(16) 0.0636(16) 0.0364(13) -0.0056(11) 0.0040(11) -0.0045(13)
C183 0.077(3) 0.090(3) 0.096(4) 0.025(3) 0.010(3) -0.001(3)
C184 0.075(3) 0.078(3) 0.060(3) -0.021(2) 0.003(2) 0.001(2)

loop_
_atom_type_symbol
_atom_type_description
_atom_type_scat_dispersion_real
_atom_type_scat_dispersion_imag
_atom_type_scat_source
C C 0.0033 0.0016 'International Tables Vol C Tables 4.2.6.8 and 6.1.1.4'
H H 0.0000 0.0000 'International Tables Vol C Tables 4.2.6.8 and 6.1.1.4'
O O 0.0106 0.0060 'International Tables Vol C Tables 4.2.6.8 and 6.1.1.4'
N N 0.0061 0.0033 'International Tables Vol C Tables 4.2.6.8 and 6.1.1.4'
Cl Cl 0.1484 0.1585 'International Tables Vol C Tables 4.2.6.8 and 6.1.1.4'
S S 0.1246 0.1234 'International Tables Vol C Tables 4.2.6.8 and 6.1.1.4'

loop_
_geom_angle_atom_site_label_1
_geom_angle_atom_site_label_2
_geom_angle_atom_site_label_3
_geom_angle
O1 C1 N1 123.8(3)
O1 C1 N2 124.6(3)
N1 C1 N2 111.6(3)
C1 N1 C12 129.0(3)
C1 N1 H202 115.5
C12 N1 H202 115.5
C1 N2 C2 128.0(3)
C1 N2 H203 116.0
C2 N2 H203 116.0
C3 C2 N2 123.1(3)
C3 C2 C10 120.5(3)
N2 C2 C10 116.4(3)
C2 C3 C4 122.9(3)
C2 C3 H1 118.6
C4 C3 H1 118.6
C5 C4 C3 117.4(3)
C5 C4 C22 122.5(3)
C3 C4 C22 120.1(3)
C4 C5 C11 121.4(3)
C4 C5 H2 119.3
C11 C5 H2 119.3
C7 C6 C11 122.9(3)
C7 C6 H3 118.6
C11 C6 H3 118.6
C6 C7 C8 119.7(3)
C6 C7 H4 120.1
C8 C7 H4 120.1
C9 C8 C7 118.9(3)
C9 C8 C47 123.4(3)
C7 C8 C47 117.7(3)
C8 C9 C10 122.5(3)
C8 C9 H5 118.7
C10 C9 H5 118.7
C9 C10 C11 118.7(3)
C9 C10 C2 125.1(3)
C11 C10 C2 116.3(3)
C5 C11 C10 121.6(3)
C5 C11 C6 121.1(3)
C10 C11 C6 117.3(3)
C13 C12 N1 123.3(3)
C13 C12 C20 119.6(3)
N1 C12 C20 117.1(3)
C12 C13 C14 122.5(3)
C12 C13 H6 118.7
C14 C13 H6 118.7
C15 C14 C13 117.9(3)
C15 C14 C26 122.1(3)
C13 C14 C26 119.9(3)
C14 C15 C21 121.5(3)
C14 C15 H7 119.2
C21 C15 H7 119.2
C17 C16 C21 120.8(3)
C17 C16 H8 119.6
C21 C16 H8 119.6
C16 C17 C18 121.5(3)
C16 C17 H9 119.2
C18 C17 H9 119.2
C19 C18 C17 118.2(3)
C19 C18 C37 124.2(3)
C17 C18 C37 117.6(3)
C18 C19 C20 121.7(3)
C18 C19 H10 119.1
C20 C19 H10 119.1
C21 C20 C19 118.5(3)
C21 C20 C12 117.6(3)
C19 C20 C12 123.9(3)
C20 C21 C16 119.3(3)
C20 C21 C15 120.8(3)
C16 C21 C15 119.9(3)
C24 C22 C4 110.0(3)
C24 C22 C23 111.0(2)
C4 C22 C23 108.6(2)
C24 C22 C25 108.8(2)
C4 C22 C25 111.3(3)
C23 C22 C25 107.1(2)
C22 C23 H11 109.5
C22 C23 H12 109.5
H11 C23 H12 109.5
C22 C23 H13 109.5
H11 C23 H13 109.5
H12 C23 H13 109.5
C22 C24 H14 109.5
C22 C24 H15 109.5
H14 C24 H15 109.5
C22 C24 H16 109.5
H14 C24 H16 109.5
H15 C24 H16 109.5
C22 C25 H17 109.5
C22 C25 H18 109.5
H17 C25 H18 109.5
C22 C25 H19 109.5
H17 C25 H19 109.5
H18 C25 H19 109.5
C27 C26 C28 109.6(3)
C27 C26 C29 107.2(3)
C28 C26 C29 110.2(3)
C27 C26 C14 112.0(3)
C28 C26 C14 109.2(3)
C29 C26 C14 108.6(3)
C26 C27 H20 109.5
C26 C27 H21 109.5
H20 C27 H21 109.5
C26 C27 H22 109.5
H20 C27 H22 109.5
H21 C27 H22 109.5
C26 C28 H23 109.5
C26 C28 H24 109.5
H23 C28 H24 109.5
C26 C28 H25 109.5
H23 C28 H25 109.5
H24 C28 H25 109.5
C26 C29 H26 109.5
C26 C29 H27 109.5
H26 C29 H27 109.5
C26 C29 H28 109.5
H26 C29 H28 109.5
H27 C29 H28 109.5
N4B C30 N3B 119.6(6)
N4B C30 O2B 122.2(5)
N3B C30 O2B 117.8(6)
O2A C30 N3A 133.9(9)
O2A C30 N4A 123.4(6)
N3A C30 N4A 102.3(9)
C30 N3A C41 115.7(11)
C30 N3A H204 122.2
C41 N3A H204 122.2
C30 N4A C31 113.9(9)
C30 N4A H205 123.0
C31 N4A H205 123.0
C30 N3B C41 134.4(8)
C30 N3B H206 112.8
C41 N3B H206 112.8
C30 N4B C31 131.8(6)
C30 N4B H207 114.1
C31 N4B H207 114.1
C32 C31 C39 121.9(3)
C32 C31 N4B 120.1(4)
C39 C31 N4B 116.9(4)
C32 C31 N4A 121.0(5)
C39 C31 N4A 114.9(5)
C31 C32 C33 120.7(3)
C31 C32 H29 119.6
C33 C32 H29 119.6
C34 C33 C32 118.2(3)
C34 C33 C51 121.2(3)
C32 C33 C51 120.6(3)
C33 C34 C40 121.8(3)
C33 C34 H30 119.1
C40 C34 H30 119.1
C36 C35 C40 121.7(3)
C36 C35 H31 119.1
C40 C35 H31 119.1
C35 C36 C37 120.7(3)
C35 C36 H32 119.7
C37 C36 H32 119.7
C38 C37 C36 118.4(3)
C38 C37 C18 123.3(3)
C36 C37 C18 118.2(3)
C37 C38 C39 121.9(3)
C37 C38 H33 119.0
C39 C38 H33 119.0
C40 C39 C31 116.4(3)
C40 C39 C38 118.4(3)
C31 C39 C38 125.1(3)
C34 C40 C35 120.5(3)
C34 C40 C39 120.8(3)
C35 C40 C39 118.6(3)
N3B C41 C42 118.7(4)
N3B C41 C49 121.0(5)
C42 C41 C49 119.7(3)
C42 C41 N3A 127.3(6)
C49 C41 N3A 111.6(6)
C41 C42 C43 122.4(3)
C41 C42 H34 118.8
C43 C42 H34 118.8
C44 C43 C42 118.3(3)
C44 C43 C55A 122.7(4)
C42 C43 C55A 118.4(3)
C44 C43 C55B 123.2(5)
C42 C43 C55B 116.0(5)
C43 C44 C50 121.5(3)
C43 C44 H35 119.3
C50 C44 H35 119.3
C46 C45 C50 120.6(3)
C46 C45 H36 119.7
C50 C45 H36 119.7
C45 C46 C47 121.5(3)
C45 C46 H37 119.2
C47 C46 H37 119.2
C48 C47 C46 118.3(3)
C48 C47 C8 122.9(3)
C46 C47 C8 118.8(3)
C47 C48 C49 122.1(3)
C47 C48 H38 119.0
C49 C48 H38 119.0
C48 C49 C50 119.5(3)
C48 C49 C41 124.0(3)
C50 C49 C41 116.5(3)
C44 C50 C49 121.5(3)
C44 C50 C45 120.5(3)
C49 C50 C45 117.9(3)
C52 C51 C53 109.0(3)
C52 C51 C33 112.4(3)
C53 C51 C33 111.8(3)
C52 C51 C54 109.2(4)
C53 C51 C54 107.0(4)
C33 C51 C54 107.3(3)
C51 C52 H39 109.5
C51 C52 H40 109.5
H39 C52 H40 109.5
C51 C52 H41 109.5
H39 C52 H41 109.5
H40 C52 H41 109.5
C51 C53 H42 109.5
C51 C53 H43 109.5
H42 C53 H43 109.5
C51 C53 H44 109.5
H42 C53 H44 109.5
H43 C53 H44 109.5
C51 C54 H45 109.5
C51 C54 H46 109.5
H45 C54 H46 109.5
C51 C54 H47 109.5
H45 C54 H47 109.5
H46 C54 H47 109.5
C57A C55A C43 110.3(4)
C57A C55A C56A 110.9(2)
C43 C55A C56A 109.2(4)
C57A C55A C58A 108.9(2)
C43 C55A C58A 110.4(5)
C56A C55A C58A 107.1(2)
C55A C56A H166 109.5
C55A C56A H167 109.5
H166 C56A H167 109.5
C55A C56A H168 109.5
H166 C56A H168 109.5
H167 C56A H168 109.5
C55A C57A H169 109.5
C55A C57A H170 109.5
H169 C57A H170 109.5
C55A C57A H171 109.5
H169 C57A H171 109.5
H170 C57A H171 109.5
C55A C58A H172 109.5
C55A C58A H173 109.5
H172 C58A H173 109.5
C55A C58A H174 109.5
H172 C58A H174 109.5
H173 C58A H174 109.5
C57B C55B C56B 110.9(3)
C57B C55B C58B 108.8(3)
C56B C55B C58B 107.1(3)
C57B C55B C43 115.1(9)
C56B C55B C43 104.4(8)
C58B C55B C43 110.1(12)
C55B C56B H175 109.5
C55B C56B H176 109.5
H175 C56B H176 109.5
C55B C56B H177 109.5
H175 C56B H177 109.5
H176 C56B H177 109.5
C55B C57B H178 109.5
C55B C57B H179 109.5
H178 C57B H179 109.5
C55B C57B H180 109.5
H178 C57B H180 109.5
H179 C57B H180 109.5
C55B C58B H181 109.5
C55B C58B H182 109.5
H181 C58B H182 109.5
C55B C58B H183 109.5
H181 C58B H183 109.5
H182 C58B H183 109.5
O3B C59 N6B 130.8(10)
O3A C59 N5A 126.2(4)
O3A C59 N6A 121.5(4)
N5A C59 N6A 112.3(4)
O3B C59 N5B 122.5(8)
N6B C59 N5B 106.7(9)
C59 N5A C70 128.3(5)
C59 N5A H208 115.9
C70 N5A H208 115.9
C59 N6A C60 124.0(5)
C59 N6A H209 118.0
C60 N6A H209 118.0
C70 N5B C59 116.2(12)
C70 N5B H210 121.9
C59 N5B H210 121.9
C59 N6B C60 122.5(12)
C59 N6B H211 118.7
C60 N6B H211 118.7
C61 C60 C68 121.5(3)
C61 C60 N6A 120.1(4)
C68 C60 N6A 117.9(3)
C61 C60 N6B 123.5(6)
C68 C60 N6B 112.8(6)
C60 C61 C62 121.7(3)
C60 C61 H48 119.1
C62 C61 H48 119.1
C63 C62 C61 117.4(3)
C63 C62 C80 122.9(3)
C61 C62 C80 119.6(3)
C62 C63 C69 121.8(3)
C62 C63 H49 119.1
C69 C63 H49 119.1
C65 C64 C69 121.7(3)
C65 C64 H50 119.1
C69 C64 H50 119.1
C64 C65 C66 120.7(3)
C64 C65 H51 119.6
C66 C65 H51 119.6
C67 C66 C65 119.0(3)
C67 C66 C105 123.1(3)
C65 C66 C105 117.8(3)
C66 C67 C68 121.7(3)
C66 C67 H52 119.1
C68 C67 H52 119.1
C60 C68 C69 116.9(3)
C60 C68 C67 124.9(3)
C69 C68 C67 118.2(3)
C63 C69 C64 120.9(3)
C63 C69 C68 120.5(3)
C64 C69 C68 118.6(3)
C71 C70 N5A 122.5(3)
C71 C70 C78 121.0(3)
N5A C70 C78 116.4(3)
C71 C70 N5B 122.6(8)
C78 C70 N5B 113.1(7)
C70 C71 C72 122.7(3)
C70 C71 H53 118.7
C72 C71 H53 118.7
C73 C72 C71 117.4(3)
C73 C72 C84 122.8(3)
C71 C72 C84 119.8(3)
C72 C73 C79 122.1(3)
C72 C73 H54 118.9
C79 C73 H54 118.9
C75 C74 C79 122.1(3)
C75 C74 H55 118.9
C79 C74 H55 118.9
C74 C75 C76 120.6(3)
C74 C75 H56 119.7
C76 C75 H56 119.7
C77 C76 C75 118.5(2)
C77 C76 C95 123.5(2)
C75 C76 C95 117.9(2)
C76 C77 C78 122.4(3)
C76 C77 H57 118.8
C78 C77 H57 118.8
C77 C78 C79 118.2(3)
C77 C78 C70 125.5(3)
C79 C78 C70 116.3(2)
C74 C79 C73 121.3(3)
C74 C79 C78 118.2(2)
C73 C79 C78 120.5(3)
C82 C80 C62 109.9(3)
C82 C80 C83 110.1(3)
C62 C80 C83 112.9(3)
C82 C80 C81 111.0(3)
C62 C80 C81 107.9(3)
C83 C80 C81 105.0(3)
C80 C81 H58 109.5
C80 C81 H59 109.5
H58 C81 H59 109.5
C80 C81 H60 109.5
H58 C81 H60 109.5
H59 C81 H60 109.5
C80 C82 H61 109.5
C80 C82 H62 109.5
H61 C82 H62 109.5
C80 C82 H63 109.5
H61 C82 H63 109.5
H62 C82 H63 109.5
C80 C83 H64 109.5
C80 C83 H65 109.5
H64 C83 H65 109.5
C80 C83 H66 109.5
H64 C83 H66 109.5
H65 C83 H66 109.5
C86 C84 C72 111.1(3)
C86 C84 C85 108.9(3)
C72 C84 C85 112.1(3)
C86 C84 C87 109.1(3)
C72 C84 C87 108.3(3)
C85 C84 C87 107.2(3)
C84 C85 H67 109.5
C84 C85 H68 109.5
H67 C85 H68 109.5
C84 C85 H69 109.5
H67 C85 H69 109.5
H68 C85 H69 109.5
C84 C86 H70 109.5
C84 C86 H71 109.5
H70 C86 H71 109.5
C84 C86 H72 109.5
H70 C86 H72 109.5
H71 C86 H72 109.5
C84 C87 H73 109.5
C84 C87 H74 109.5
H73 C87 H74 109.5
C84 C87 H75 109.5
H73 C87 H75 109.5
H74 C87 H75 109.5
O4A C88 N8A 123.4(9)
O4B C88 N7B 122.3(14)
O4A C88 N7A 122.8(8)
N8A C88 N7A 113.6(10)
O4B C88 N8B 122.4(12)
N7B C88 N8B 112.3(15)
C88 N7A C99 127.2(12)
C88 N7A H212 116.4
C99 N7A H212 116.4
C88 N8A C89 129.1(15)
C88 N8A H213 115.5
C89 N8A H213 115.5
C88 N7B C99 130(2)
C88 N7B H214 115.2
C99 N7B H214 115.2
C88 N8B C89 122.6(18)
C88 N8B H215 118.7
C89 N8B H215 118.7
C90 C89 N8A 122.1(7)
C90 C89 N8B 122.0(10)
C90 C89 C97 120.6(3)
N8A C89 C97 117.0(7)
N8B C89 C97 116.8(9)
C89 C90 C91 121.8(3)
C89 C90 H76 119.1
C91 C90 H76 119.1
C92 C91 C90 118.7(3)
C92 C91 C109 120.9(3)
C90 C91 C109 120.4(3)
C92 C91 C113 124.7(4)
C90 C91 C113 116.0(4)
C91 C92 C98 121.7(3)
C91 C92 H77 119.1
C98 C92 H77 119.1
C94 C93 C98 121.5(3)
C94 C93 H78 119.2
C98 C93 H78 119.2
C93 C94 C95 121.2(3)
C93 C94 H79 119.4
C95 C94 H79 119.4
C96 C95 C94 118.4(2)
C96 C95 C76 122.8(3)
C94 C95 C76 118.7(3)
C95 C96 C97 122.5(3)
C95 C96 H80 118.8
C97 C96 H80 118.8
C96 C97 C98 118.1(3)
C96 C97 C89 125.3(3)
C98 C97 C89 116.6(2)
C92 C98 C93 121.0(3)
C92 C98 C97 120.6(3)
C93 C98 C97 118.3(3)
C100 C99 N7B 122.2(10)
C100 C99 N7A 122.7(7)
C100 C99 C107 119.5(3)
N7B C99 C107 117.9(10)
N7A C99 C107 117.5(7)
C99 C100 C101 123.2(3)
C99 C100 H81 118.4
C101 C100 H81 118.4
C102 C101 C100 117.5(3)
C102 C101 C117 123.3(3)
C100 C101 C117 119.1(3)
C101 C102 C108 121.8(3)
C101 C102 H82 119.1
C108 C102 H82 119.1
C104 C103 C108 121.5(3)
C104 C103 H83 119.3
C108 C103 H83 119.3
C103 C104 C105 121.1(3)
C103 C104 H84 119.4
C105 C104 H84 119.4
C106 C105 C104 117.9(3)
C106 C105 C66 123.5(3)
C104 C105 C66 118.6(3)
C105 C106 C107 122.5(3)
C105 C106 H85 118.7
C107 C106 H85 118.7
C106 C107 C108 118.2(3)
C106 C107 C99 124.5(3)
C108 C107 C99 117.3(3)
C102 C108 C103 120.6(3)
C102 C108 C107 120.6(3)
C103 C108 C107 118.8(3)
C111 C109 C91 108.7(4)
C111 C109 C110 111.0(2)
C91 C109 C110 112.1(4)
C111 C109 C112 108.9(2)
C91 C109 C112 109.0(4)
C110 C109 C112 107.2(3)
C109 C110 H148 109.5
C109 C110 H149 109.5
H148 C110 H149 109.5
C109 C110 H150 109.5
H148 C110 H150 109.5
H149 C110 H150 109.5
C109 C111 H151 109.5
C109 C111 H152 109.5
H151 C111 H152 109.5
C109 C111 H153 109.5
H151 C111 H153 109.5
H152 C111 H153 109.5
C109 C112 H154 109.5
C109 C112 H155 109.5
H154 C112 H155 109.5
C109 C112 H156 109.5
H154 C112 H156 109.5
H155 C112 H156 109.5
C115 C113 C91 111.3(7)
C115 C113 C114 110.9(3)
C91 C113 C114 109.4(8)
C115 C113 C116 108.8(3)
C91 C113 C116 109.2(7)
C114 C113 C116 107.1(3)
C113 C114 H157 109.5
C113 C114 H158 109.5
H157 C114 H158 109.5
C113 C114 H159 109.5
H157 C114 H159 109.5
H158 C114 H159 109.5
C113 C115 H160 109.5
C113 C115 H161 109.5
H160 C115 H161 109.5
C113 C115 H162 109.5
H160 C115 H162 109.5
H161 C115 H162 109.5
C113 C116 H163 109.5
C113 C116 H164 109.5
H163 C116 H164 109.5
C113 C116 H165 109.5
H163 C116 H165 109.5
H164 C116 H165 109.5
C118 C117 C120 108.4(3)
C118 C117 C101 110.3(3)
C120 C117 C101 112.3(3)
C118 C117 C119 109.2(3)
C120 C117 C119 107.6(3)
C101 C117 C119 109.0(3)
C117 C118 H86 109.5
C117 C118 H87 109.5
H86 C118 H87 109.5
C117 C118 H88 109.5
H86 C118 H88 109.5
H87 C118 H88 109.5
C117 C119 H89 109.5
C117 C119 H90 109.5
H89 C119 H90 109.5
C117 C119 H91 109.5
H89 C119 H91 109.5
H90 C119 H91 109.5
C117 C120 H92 109.5
C117 C120 H93 109.5
H92 C120 H93 109.5
C117 C120 H94 109.5
H92 C120 H94 109.5
H93 C120 H94 109.5
O5A C121 N9A 126.7(8)
O5B C121 N10B 129.5(11)
O5B C121 N9B 120.3(9)
N10B C121 N9B 109.8(10)
O5A C121 N10A 121.0(8)
N9A C121 N10A 112.0(8)
C121 N9A C132 126.5(10)
C121 N9A H216 116.7
C132 N9A H216 116.7
C122 N10A C121 123.7(10)
C122 N10A H217 118.1
C121 N10A H217 118.1
C132 N9B C121 123.5(11)
C132 N9B H218 118.3
C121 N9B H218 118.3
C121 N10B C122 123.7(14)
C121 N10B H219 118.1
C122 N10B H219 118.1
C123 C122 N10A 120.5(5)
C123 C122 C130 120.2(3)
N10A C122 C130 118.9(5)
C123 C122 N10B 123.0(6)
C130 C122 N10B 114.6(7)
C122 C123 C124 122.8(3)
C122 C123 H95 118.6
C124 C123 H95 118.6
C125 C124 C123 117.6(3)
C125 C124 C142 123.5(3)
C123 C124 C142 118.9(3)
C124 C125 C131 122.0(3)
C124 C125 H96 119.0
C131 C125 H96 119.0
C127 C126 C131 121.1(3)
C127 C126 H97 119.4
C131 C126 H97 119.4
C126 C127 C128 121.6(3)
C126 C127 H98 119.2
C128 C127 H98 119.2
C129 C128 C127 117.8(3)
C129 C128 C171 123.3(3)
C127 C128 C171 118.8(3)
C128 C129 C130 122.4(3)
C128 C129 H99 118.8
C130 C129 H99 118.8
C129 C130 C131 118.4(3)
C129 C130 C122 124.9(3)
C131 C130 C122 116.6(3)
C125 C131 C130 120.7(3)
C125 C131 C126 120.7(3)
C130 C131 C126 118.6(3)
C133 C132 N9B 119.1(7)
C133 C132 N9A 124.0(5)
C133 C132 C140 120.1(3)
N9B C132 C140 118.8(6)
N9A C132 C140 115.2(5)
C132 C133 C134 123.1(3)
C132 C133 H100 118.4
C134 C133 H100 118.4
C135 C134 C133 116.9(3)
C135 C134 C146 120.2(3)
C133 C134 C146 122.7(3)
C135 C134 C150 125.7(3)
C133 C134 C150 117.3(3)
C134 C135 C141 122.9(3)
C134 C135 H101 118.5
C141 C135 H101 118.5
C137 C136 C141 122.4(3)
C137 C136 H102 118.8
C141 C136 H102 118.8
C136 C137 C138 119.9(3)
C136 C137 H103 120.0
C138 C137 H103 120.0
C139 C138 C137 119.3(3)
C139 C138 C161 121.9(3)
C137 C138 C161 118.8(3)
C138 C139 C140 122.2(3)
C138 C139 H104 118.9
C140 C139 H104 118.9
C139 C140 C141 119.1(3)
C139 C140 C132 124.4(3)
C141 C140 C132 116.6(3)
C135 C141 C136 122.6(3)
C135 C141 C140 120.4(3)
C136 C141 C140 117.0(3)
C124 C142 C143 109.7(3)
C124 C142 C145 112.5(3)
C143 C142 C145 105.6(3)
C124 C142 C144 109.0(3)
C143 C142 C144 111.4(4)
C145 C142 C144 108.6(3)
C142 C143 H105 109.5
C142 C143 H106 109.5
H105 C143 H106 109.5
C142 C143 H107 109.5
H105 C143 H107 109.5
H106 C143 H107 109.5
C142 C144 H108 109.5
C142 C144 H109 109.5
H108 C144 H109 109.5
C142 C144 H110 109.5
H108 C144 H110 109.5
H109 C144 H110 109.5
C142 C145 H111 109.5
C142 C145 H112 109.5
H111 C145 H112 109.5
C142 C145 H113 109.5
H111 C145 H113 109.5
H112 C145 H113 109.5
C134 C146 C148 107.5(4)
C134 C146 C147 113.8(3)
C148 C146 C147 110.8(2)
C134 C146 C149 108.7(4)
C148 C146 C149 108.8(2)
C147 C146 C149 107.0(2)
C146 C147 H184 109.5
C146 C147 H185 109.5
H184 C147 H185 109.5
C146 C147 H186 109.5
H184 C147 H186 109.5
H185 C147 H186 109.5
C146 C148 H187 109.5
C146 C148 H188 109.5
H187 C148 H188 109.5
C146 C148 H189 109.5
H187 C148 H189 109.5
H188 C148 H189 109.5
C146 C149 H190 109.5
C146 C149 H191 109.5
H190 C149 H191 109.5
C146 C149 H192 109.5
H190 C149 H192 109.5
H191 C149 H192 109.5
C152 C150 C151 110.9(2)
C152 C150 C153 108.8(2)
C151 C150 C153 107.1(3)
C152 C150 C134 105.4(5)
C151 C150 C134 109.9(5)
C153 C150 C134 114.8(5)
C150 C151 H193 109.5
C150 C151 H194 109.5
H193 C151 H194 109.5
C150 C151 H195 109.5
H193 C151 H195 109.5
H194 C151 H195 109.5
C150 C152 H196 109.5
C150 C152 H197 109.5
H196 C152 H197 109.5
C150 C152 H198 109.5
H196 C152 H198 109.5
H197 C152 H198 109.5
C150 C153 H199 109.5
C150 C153 H200 109.5
H199 C153 H200 109.5
C150 C153 H201 109.5
H199 C153 H201 109.5
H200 C153 H201 109.5
O6B C154 N11B 122.0(6)
O6B C154 N12B 125.4(6)
N11B C154 N12B 112.4(6)
O6A C154 N12A 125.1(8)
O6A C154 N11A 128.3(10)
N12A C154 N11A 106.5(9)
C154 N11A C165 114.0(13)
C154 N11A H220 123.0
C165 N11A H220 123.0
C154 N12A C155 121.3(9)
C154 N12A H221 119.4
C155 N12A H221 119.4
C154 N11B C165 129.7(8)
C154 N11B H222 115.1
C165 N11B H222 115.1
C154 N12B C155 124.4(6)
C154 N12B H223 117.8
C155 N12B H223 117.8
C156 C155 C163 121.1(3)
C156 C155 N12A 124.4(5)
C163 C155 N12A 112.3(5)
C156 C155 N12B 120.4(4)
C163 C155 N12B 117.7(4)
C155 C156 C157 121.9(3)
C155 C156 H114 119.0
C157 C156 H114 119.0
C158 C157 C156 118.5(3)
C158 C157 C175 122.9(3)
C156 C157 C175 118.6(3)
C157 C158 C164 121.9(3)
C157 C158 H115 119.1
C164 C158 H115 119.1
C160 C159 C164 121.8(3)
C160 C159 H116 119.1
C164 C159 H116 119.1
C159 C160 C161 120.9(3)
C159 C160 H117 119.5
C161 C160 H117 119.5
C162 C161 C160 118.5(3)
C162 C161 C138 121.9(3)
C160 C161 C138 119.6(3)
C161 C162 C163 122.1(3)
C161 C162 H118 119.0
C163 C162 H118 119.0
C162 C163 C164 119.0(3)
C162 C163 C155 125.1(3)
C164 C163 C155 116.0(3)
C159 C164 C158 121.7(3)
C159 C164 C163 117.6(3)
C158 C164 C163 120.6(3)
C166 C165 N11B 122.6(5)
C166 C165 C173 120.2(3)
N11B C165 C173 116.5(5)
C166 C165 N11A 119.6(7)
C173 C165 N11A 117.9(7)
C165 C166 C167 122.9(3)
C165 C166 H119 118.6
C167 C166 H119 118.6
C168 C167 C166 117.4(3)
C168 C167 C179 123.3(3)
C166 C167 C179 119.3(3)
C167 C168 C174 122.4(3)
C167 C168 H120 118.8
C174 C168 H120 118.8
C170 C169 C174 121.4(3)
C170 C169 H121 119.3
C174 C169 H121 119.3
C169 C170 C171 121.3(3)
C169 C170 H122 119.3
C171 C170 H122 119.3
C172 C171 C170 118.5(3)
C172 C171 C128 122.0(3)
C170 C171 C128 119.4(3)
C171 C172 C173 121.4(3)
C171 C172 H123 119.3
C173 C172 H123 119.3
C174 C173 C172 119.5(3)
C174 C173 C165 116.7(3)
C172 C173 C165 123.8(3)
C173 C174 C169 118.0(3)
C173 C174 C168 120.4(3)
C169 C174 C168 121.7(3)
C177 C175 C178 109.9(4)
C177 C175 C157 110.8(3)
C178 C175 C157 108.8(3)
C177 C175 C176 107.7(3)
C178 C175 C176 108.1(4)
C157 C175 C176 111.6(3)
C175 C176 H124 109.5
C175 C176 H125 109.5
H124 C176 H125 109.5
C175 C176 H126 109.5
H124 C176 H126 109.5
H125 C176 H126 109.5
C175 C177 H127 109.5
C175 C177 H128 109.5
H127 C177 H128 109.5
C175 C177 H129 109.5
H127 C177 H129 109.5
H128 C177 H129 109.5
C175 C178 H130 109.5
C175 C178 H131 109.5
H130 C178 H131 109.5
C175 C178 H132 109.5
H130 C178 H132 109.5
H131 C178 H132 109.5
C181 C179 C180 108.1(4)
C181 C179 C167 110.7(3)
C180 C179 C167 108.2(3)
C181 C179 C182 107.5(4)
C180 C179 C182 109.5(4)
C167 C179 C182 112.8(3)
C179 C180 H133 109.5
C179 C180 H134 109.5
H133 C180 H134 109.5
C179 C180 H135 109.5
H133 C180 H135 109.5
H134 C180 H135 109.5
C179 C181 H136 109.5
C179 C181 H137 109.5
H136 C181 H137 109.5
C179 C181 H138 109.5
H136 C181 H138 109.5
H137 C181 H138 109.5
C179 C182 H139 109.5
C179 C182 H140 109.5
H139 C182 H140 109.5
C179 C182 H141 109.5
H139 C182 H141 109.5
H140 C182 H141 109.5
O7 S1 C183 108.70(19)
O7 S1 C184 106.88(17)
C183 S1 C184 96.1(2)
S1 C183 H142 109.5
S1 C183 H143 109.5
H142 C183 H143 109.5
S1 C183 H144 109.5
H142 C183 H144 109.5
H143 C183 H144 109.5
S1 C184 H145 109.5
S1 C184 H146 109.5
H145 C184 H146 109.5
S1 C184 H147 109.5
H145 C184 H147 109.5
H146 C184 H147 109.5

loop_
_geom_bond_atom_site_label_1
_geom_bond_atom_site_label_2
_geom_bond_distance
C1 O1 1.198(4)
C1 N1 1.385(4)
C1 N2 1.387(4)
N1 C12 1.399(4)
N1 H202 0.8800
N2 C2 1.405(4)
N2 H203 0.8800
C2 C3 1.383(4)
C2 C10 1.442(4)
C3 C4 1.413(4)
C3 H1 0.9500
C4 C5 1.389(5)
C4 C22 1.535(4)
C5 C11 1.412(4)
C5 H2 0.9500
C6 C7 1.345(5)
C6 C11 1.442(5)
C6 H3 0.9500
C7 C8 1.437(4)
C7 H4 0.9500
C8 C9 1.371(4)
C8 C47 1.496(5)
C9 C10 1.419(4)
C9 H5 0.9500
C10 C11 1.424(4)
C12 C13 1.382(4)
C12 C20 1.449(4)
C13 C14 1.427(4)
C13 H6 0.9500
C14 C15 1.366(4)
C14 C26 1.543(4)
C15 C21 1.431(4)
C15 H7 0.9500
C16 C17 1.352(4)
C16 C21 1.420(4)
C16 H8 0.9500
C17 C18 1.423(4)
C17 H9 0.9500
C18 C19 1.376(4)
C18 C37 1.490(4)
C19 C20 1.428(4)
C19 H10 0.9500
C20 C21 1.406(4)
C22 C24 1.507(4)
C22 C23 1.543(3)
C22 C25 1.554(3)
C23 H11 0.9800
C23 H12 0.9800
C23 H13 0.9800
C24 H14 0.9800
C24 H15 0.9800
C24 H16 0.9800
C25 H17 0.9800
C25 H18 0.9800
C25 H19 0.9800
C26 C27 1.515(5)
C26 C28 1.534(5)
C26 C29 1.542(5)
C27 H20 0.9800
C27 H21 0.9800
C27 H22 0.9800
C28 H23 0.9800
C28 H24 0.9800
C28 H25 0.9800
C29 H26 0.9800
C29 H27 0.9800
C29 H28 0.9800
C30 O2A 1.058(8)
C30 N4B 1.299(7)
C30 N3B 1.334(8)
C30 O2B 1.342(7)
C30 N3A 1.418(11)
C30 N4A 1.496(12)
N3A C41 1.524(15)
N3A H204 0.8800
N4A C31 1.501(11)
N4A H205 0.8800
N3B C41 1.368(10)
N3B H206 0.8800
N4B C31 1.452(8)
N4B H207 0.8800
C31 C32 1.382(4)
C31 C39 1.422(4)
C32 C33 1.420(4)
C32 H29 0.9500
C33 C34 1.375(4)
C33 C51 1.541(4)
C34 C40 1.407(4)
C34 H30 0.9500
C35 C36 1.369(4)
C35 C40 1.421(4)
C35 H31 0.9500
C36 C37 1.430(4)
C36 H32 0.9500
C37 C38 1.381(4)
C38 C39 1.437(4)
C38 H33 0.9500
C39 C40 1.422(4)
C41 C42 1.396(5)
C41 C49 1.452(4)
C42 C43 1.421(5)
C42 H34 0.9500
C43 C44 1.369(5)
C43 C55A 1.519(6)
C43 C55B 1.643(12)
C44 C50 1.417(5)
C44 H35 0.9500
C45 C46 1.358(4)
C45 C50 1.435(4)
C45 H36 0.9500
C46 C47 1.434(4)
C46 H37 0.9500
C47 C48 1.371(4)
C48 C49 1.405(5)
C48 H38 0.9500
C49 C50 1.430(4)
C51 C52 1.508(5)
C51 C53 1.521(5)
C51 C54 1.552(5)
C52 H39 0.9800
C52 H40 0.9800
C52 H41 0.9800
C53 H42 0.9800
C53 H43 0.9800
C53 H44 0.9800
C54 H45 0.9800
C54 H46 0.9800
C54 H47 0.9800
C55A C57A 1.507(4)
C55A C56A 1.543(3)
C55A C58A 1.554(3)
C56A H166 0.9800
C56A H167 0.9800
C56A H168 0.9800
C57A H169 0.9800
C57A H170 0.9800
C57A H171 0.9800
C58A H172 0.9800
C58A H173 0.9800
C58A H174 0.9800
C55B C57B 1.507(4)
C55B C56B 1.543(3)
C55B C58B 1.554(3)
C56B H175 0.9800
C56B H176 0.9800
C56B H177 0.9800
C57B H178 0.9800
C57B H179 0.9800
C57B H180 0.9800
C58B H181 0.9800
C58B H182 0.9800
C58B H183 0.9800
C59 O3B 1.171(9)
C59 O3A 1.226(4)
C59 N6B 1.337(12)
C59 N5A 1.339(6)
C59 N6A 1.417(6)
C59 N5B 1.496(15)
N5A C70 1.440(6)
N5A H208 0.8800
N6A C60 1.423(6)
N6A H209 0.8800
N5B C70 1.450(17)
N5B H210 0.8800
N6B C60 1.521(15)
N6B H211 0.8800
C60 C61 1.368(4)
C60 C68 1.421(4)
C61 C62 1.422(4)
C61 H48 0.9500
C62 C63 1.387(4)
C62 C80 1.523(4)
C63 C69 1.403(4)
C63 H49 0.9500
C64 C65 1.372(4)
C64 C69 1.409(4)
C64 H50 0.9500
C65 C66 1.411(4)
C65 H51 0.9500
C66 C67 1.373(4)
C66 C105 1.506(4)
C67 C68 1.438(4)
C67 H52 0.9500
C68 C69 1.425(4)
C70 C71 1.367(4)
C70 C78 1.446(4)
C71 C72 1.425(4)
C71 H53 0.9500
C72 C73 1.372(4)
C72 C84 1.527(4)
C73 C79 1.426(4)
C73 H54 0.9500
C74 C75 1.357(4)
C74 C79 1.419(4)
C74 H55 0.9500
C75 C76 1.426(4)
C75 H56 0.9500
C76 C77 1.372(4)
C76 C95 1.499(4)
C77 C78 1.426(4)
C77 H57 0.9500
C78 C79 1.429(4)
C80 C82 1.518(5)
C80 C83 1.543(5)
C80 C81 1.565(5)
C81 H58 0.9800
C81 H59 0.9800
C81 H60 0.9800
C82 H61 0.9800
C82 H62 0.9800
C82 H63 0.9800
C83 H64 0.9800
C83 H65 0.9800
C83 H66 0.9800
C84 C86 1.519(5)
C84 C85 1.531(5)
C84 C87 1.549(5)
C85 H67 0.9800
C85 H68 0.9800
C85 H69 0.9800
C86 H70 0.9800
C86 H71 0.9800
C86 H72 0.9800
C87 H73 0.9800
C87 H74 0.9800
C87 H75 0.9800
C88 O4B 1.255(8)
C88 O4A 1.257(5)
C88 N8A 1.355(12)
C88 N7B 1.38(2)
C88 N7A 1.383(13)
C88 N8B 1.408(17)
N7A C99 1.414(16)
N7A H212 0.8800
N8A C89 1.408(17)
N8A H213 0.8800
N7B C99 1.39(3)
N7B H214 0.8800
N8B C89 1.44(2)
N8B H215 0.8800
C89 C90 1.379(4)
C89 C97 1.447(4)
C90 C91 1.424(5)
C90 H76 0.9500
C91 C92 1.363(5)
C91 C109 1.542(4)
C91 C113 1.542(4)
C92 C98 1.420(4)
C92 H77 0.9500
C93 C94 1.351(4)
C93 C98 1.424(4)
C93 H78 0.9500
C94 C95 1.422(4)
C94 H79 0.9500
C95 C96 1.374(4)
C96 C97 1.417(4)
C96 H80 0.9500
C97 C98 1.434(4)
C99 C100 1.369(4)
C99 C107 1.439(4)
C100 C101 1.428(4)
C100 H81 0.9500
C101 C102 1.362(4)
C101 C117 1.539(4)
C102 C108 1.416(4)
C102 H82 0.9500
C103 C104 1.365(4)
C103 C108 1.416(4)
C103 H83 0.9500
C104 C105 1.421(4)
C104 H84 0.9500
C105 C106 1.393(4)
C106 C107 1.415(4)
C106 H85 0.9500
C107 C108 1.427(4)
C109 C111 1.507(4)
C109 C110 1.543(3)
C109 C112 1.554(3)
C110 H148 0.9800
C110 H149 0.9800
C110 H150 0.9800
C111 H151 0.9800
C111 H152 0.9800
C111 H153 0.9800
C112 H154 0.9800
C112 H155 0.9800
C112 H156 0.9800
C113 C115 1.507(4)
C113 C114 1.543(3)
C113 C116 1.554(3)
C114 H157 0.9800
C114 H158 0.9800
C114 H159 0.9800
C115 H160 0.9800
C115 H161 0.9800
C115 H162 0.9800
C116 H163 0.9800
C116 H164 0.9800
C116 H165 0.9800
C117 C118 1.527(5)
C117 C120 1.530(5)
C117 C119 1.553(5)
C118 H86 0.9800
C118 H87 0.9800
C118 H88 0.9800
C119 H89 0.9800
C119 H90 0.9800
C119 H91 0.9800
C120 H92 0.9800
C120 H93 0.9800
C120 H94 0.9800
C121 O5B 1.168(8)
C121 O5A 1.215(7)
C121 N9A 1.350(9)
C121 N10B 1.367(11)
C121 N9B 1.425(11)
C121 N10A 1.433(10)
N9A C132 1.428(12)
N9A H216 0.8800
N10A C122 1.418(13)
N10A H217 0.8800
N9B C132 1.393(14)
N9B H218 0.8800
N10B C122 1.482(17)
N10B H219 0.8800
C122 C123 1.374(5)
C122 C130 1.432(4)
C123 C124 1.417(4)
C123 H95 0.9500
C124 C125 1.355(4)
C124 C142 1.525(5)
C125 C131 1.417(4)
C125 H96 0.9500
C126 C127 1.359(4)
C126 C131 1.423(4)
C126 H97 0.9500
C127 C128 1.416(4)
C127 H98 0.9500
C128 C129 1.387(4)
C128 C171 1.496(4)
C129 C130 1.416(4)
C129 H99 0.9500
C130 C131 1.422(4)
C132 C133 1.374(4)
C132 C140 1.448(4)
C133 C134 1.424(5)
C133 H100 0.9500
C134 C135 1.377(4)
C134 C146 1.499(5)
C134 C150 1.587(6)
C135 C141 1.398(4)
C135 H101 0.9500
C136 C137 1.369(4)
C136 C141 1.429(4)
C136 H102 0.9500
C137 C138 1.425(4)
C137 H103 0.9500
C138 C139 1.372(4)
C138 C161 1.488(4)
C139 C140 1.413(4)
C139 H104 0.9500
C140 C141 1.443(4)
C142 C143 1.550(6)
C142 C145 1.554(5)
C142 C144 1.561(6)
C143 H105 0.9800
C143 H106 0.9800
C143 H107 0.9800
C144 H108 0.9800
C144 H109 0.9800
C144 H110 0.9800
C145 H111 0.9800
C145 H112 0.9800
C145 H113 0.9800
C146 C148 1.507(4)
C146 C147 1.543(3)
C146 C149 1.554(3)
C147 H184 0.9800
C147 H185 0.9800
C147 H186 0.9800
C148 H187 0.9800
C148 H188 0.9800
C148 H189 0.9800
C149 H190 0.9800
C149 H191 0.9800
C149 H192 0.9800
C150 C152 1.507(4)
C150 C151 1.543(3)
C150 C153 1.554(3)
C151 H193 0.9800
C151 H194 0.9800
C151 H195 0.9800
C152 H196 0.9800
C152 H197 0.9800
C152 H198 0.9800
C153 H199 0.9800
C153 H200 0.9800
C153 H201 0.9800
C154 O6A 1.142(12)
C154 O6B 1.236(6)
C154 N11B 1.351(8)
C154 N12B 1.364(7)
C154 N12A 1.424(11)
C154 N11A 1.443(13)
N11A C165 1.525(18)
N11A H220 0.8800
N12A C155 1.445(11)
N12A H221 0.8800
N11B C165 1.399(10)
N11B H222 0.8800
N12B C155 1.462(8)
N12B H223 0.8800
C155 C156 1.380(5)
C155 C163 1.444(4)
C156 C157 1.426(5)
C156 H114 0.9500
C157 C158 1.355(5)
C157 C175 1.536(5)
C158 C164 1.429(4)
C158 H115 0.9500
C159 C160 1.374(4)
C159 C164 1.410(4)
C159 H116 0.9500
C160 C161 1.409(4)
C160 H117 0.9500
C161 C162 1.384(4)
C162 C163 1.407(4)
C162 H118 0.9500
C163 C164 1.441(4)
C165 C166 1.375(4)
C165 C173 1.448(5)
C166 C167 1.415(5)
C166 H119 0.9500
C167 C168 1.365(5)
C167 C179 1.531(5)
C168 C174 1.424(4)
C168 H120 0.9500
C169 C170 1.374(5)
C169 C174 1.418(5)
C169 H121 0.9500
C170 C171 1.411(5)
C170 H122 0.9500
C171 C172 1.383(4)
C172 C173 1.428(4)
C172 H123 0.9500
C173 C174 1.418(4)
C175 C177 1.519(5)
C175 C178 1.528(6)
C175 C176 1.549(5)
C176 H124 0.9800
C176 H125 0.9800
C176 H126 0.9800
C177 H127 0.9800
C177 H128 0.9800
C177 H129 0.9800
C178 H130 0.9800
C178 H131 0.9800
C178 H132 0.9800
C179 C181 1.526(6)
C179 C180 1.530(5)
C179 C182 1.541(5)
C180 H133 0.9800
C180 H134 0.9800
C180 H135 0.9800
C181 H136 0.9800
C181 H137 0.9800
C181 H138 0.9800
C182 H139 0.9800
C182 H140 0.9800
C182 H141 0.9800
S1 O7 1.476(2)
S1 C183 1.785(4)
S1 C184 1.808(4)
C183 H142 0.9800
C183 H143 0.9800
C183 H144 0.9800
C184 H145 0.9800
C184 H146 0.9800
C184 H147 0.9800

loop_
_geom_torsion_atom_site_label_1
_geom_torsion_atom_site_label_2
_geom_torsion_atom_site_label_3
_geom_torsion_atom_site_label_4
_geom_torsion
O1 C1 N1 C12 -7.5(6)
N2 C1 N1 C12 171.5(4)
O1 C1 N2 C2 -13.3(6)
N1 C1 N2 C2 167.7(4)
C1 N2 C2 C3 -17.6(6)
C1 N2 C2 C10 164.2(3)
N2 C2 C3 C4 -177.3(3)
C10 C2 C3 C4 0.8(5)
C2 C3 C4 C5 0.8(5)
C2 C3 C4 C22 178.3(3)
C3 C4 C5 C11 -0.8(5)
C22 C4 C5 C11 -178.4(3)
C11 C6 C7 C8 1.0(5)
C6 C7 C8 C9 1.3(5)
C6 C7 C8 C47 -176.6(3)
C7 C8 C9 C10 -1.9(5)
C47 C8 C9 C10 175.9(3)
C8 C9 C10 C11 0.2(4)
C8 C9 C10 C2 -178.5(3)
C3 C2 C10 C9 176.5(3)
N2 C2 C10 C9 -5.2(5)
C3 C2 C10 C11 -2.3(5)
N2 C2 C10 C11 176.0(3)
C4 C5 C11 C10 -0.7(5)
C4 C5 C11 C6 -179.2(3)
C9 C10 C11 C5 -176.7(3)
C2 C10 C11 C5 2.2(4)
C9 C10 C11 C6 1.9(4)
C2 C10 C11 C6 -179.2(3)
C7 C6 C11 C5 176.0(3)
C7 C6 C11 C10 -2.6(4)
C1 N1 C12 C13 -11.1(6)
C1 N1 C12 C20 169.5(4)
N1 C12 C13 C14 -177.2(3)
C20 C12 C13 C14 2.1(5)
C12 C13 C14 C15 -0.5(5)
C12 C13 C14 C26 178.4(3)
C13 C14 C15 C21 -0.8(5)
C26 C14 C15 C21 -179.7(3)
C21 C16 C17 C18 0.7(5)
C16 C17 C18 C19 0.5(5)
C16 C17 C18 C37 179.0(3)
C17 C18 C19 C20 -1.0(5)
C37 C18 C19 C20 -179.4(3)
C18 C19 C20 C21 0.4(5)
C18 C19 C20 C12 -179.1(3)
C13 C12 C20 C21 -2.4(5)
N1 C12 C20 C21 177.0(3)
C13 C12 C20 C19 177.1(3)
N1 C12 C20 C19 -3.5(5)
C19 C20 C21 C16 0.7(4)
C12 C20 C21 C16 -179.8(3)
C19 C20 C21 C15 -178.4(3)
C12 C20 C21 C15 1.1(4)
C17 C16 C21 C20 -1.2(5)
C17 C16 C21 C15 177.9(3)
C14 C15 C21 C20 0.5(5)
C14 C15 C21 C16 -178.6(3)
C5 C4 C22 C24 -127.9(3)
C3 C4 C22 C24 54.7(4)
C5 C4 C22 C23 110.4(3)
C3 C4 C22 C23 -67.0(4)
C5 C4 C22 C25 -7.2(4)
C3 C4 C22 C25 175.3(3)
C15 C14 C26 C27 -7.7(5)
C13 C14 C26 C27 173.4(3)
C15 C14 C26 C28 -129.3(4)
C13 C14 C26 C28 51.9(4)
C15 C14 C26 C29 110.5(4)
C13 C14 C26 C29 -68.4(4)
O2A C30 N3A C41 -6.3(15)
N4A C30 N3A C41 166.2(8)
O2A C30 N4A C31 -9.7(10)
N3A C30 N4A C31 176.8(7)
N4B C30 N3B C41 172.0(7)
O2B C30 N3B C41 -0.9(12)
N3B C30 N4B C31 164.2(7)
O2B C30 N4B C31 -23.2(11)
C30 N4B C31 C32 12.6(13)
C30 N4B C31 C39 -179.1(8)
C30 N4A C31 C32 -50.9(9)
C30 N4A C31 C39 145.7(5)
C39 C31 C32 C33 2.8(6)
N4B C31 C32 C33 170.4(6)
N4A C31 C32 C33 -159.5(7)
C31 C32 C33 C34 -1.1(5)
C31 C32 C33 C51 177.5(3)
C32 C33 C34 C40 -0.3(5)
C51 C33 C34 C40 -178.9(3)
C40 C35 C36 C37 -2.8(5)
C35 C36 C37 C38 5.0(5)
C35 C36 C37 C18 -171.1(3)
C19 C18 C37 C38 40.0(5)
C17 C18 C37 C38 -138.4(3)
C19 C18 C37 C36 -144.1(3)
C17 C18 C37 C36 37.4(4)
C36 C37 C38 C39 -2.8(5)
C18 C37 C38 C39 173.0(3)
C32 C31 C39 C40 -2.8(5)
N4B C31 C39 C40 -170.9(5)
N4A C31 C39 C40 160.4(6)
C32 C31 C39 C38 173.5(3)
N4B C31 C39 C38 5.5(7)
N4A C31 C39 C38 -23.3(7)
C37 C38 C39 C40 -1.4(5)
C37 C38 C39 C31 -177.7(3)
C33 C34 C40 C35 -178.6(3)
C33 C34 C40 C39 0.2(5)
C36 C35 C40 C34 177.3(3)
C36 C35 C40 C39 -1.5(5)
C31 C39 C40 C34 1.3(5)
C38 C39 C40 C34 -175.2(3)
C31 C39 C40 C35 -179.9(3)
C38 C39 C40 C35 3.6(5)
C30 N3B C41 C42 -29.5(13)
C30 N3B C41 C49 159.8(8)
C30 N3A C41 C42 25.3(14)
C30 N3A C41 C49 -168.4(7)
N3B C41 C42 C43 -168.0(6)
C49 C41 C42 C43 2.9(6)
N3A C41 C42 C43 168.2(7)
C41 C42 C43 C44 -1.4(6)
C41 C42 C43 C55A 170.1(4)
C41 C42 C43 C55B -163.9(5)
C42 C43 C44 C50 -0.6(6)
C55A C43 C44 C50 -171.6(4)
C55B C43 C44 C50 160.6(6)
C50 C45 C46 C47 0.9(5)
C45 C46 C47 C48 -0.1(5)
C45 C46 C47 C8 -179.4(3)
C9 C8 C47 C48 43.5(5)
C7 C8 C47 C48 -138.8(3)
C9 C8 C47 C46 -137.3(3)
C7 C8 C47 C46 40.4(4)
C46 C47 C48 C49 -1.6(5)
C8 C47 C48 C49 177.6(3)
C47 C48 C49 C50 2.4(5)
C47 C48 C49 C41 -177.9(3)
N3B C41 C49 C48 -11.4(7)
C42 C41 C49 C48 178.0(3)
N3A C41 C49 C48 10.5(7)
N3B C41 C49 C50 168.3(6)
C42 C41 C49 C50 -2.3(5)
N3A C41 C49 C50 -169.8(6)
C43 C44 C50 C49 1.0(5)
C43 C44 C50 C45 -177.2(3)
C48 C49 C50 C44 -179.8(3)
C41 C49 C50 C44 0.5(5)
C48 C49 C50 C45 -1.6(5)
C41 C49 C50 C45 178.7(3)
C46 C45 C50 C44 178.2(3)
C46 C45 C50 C49 -0.1(5)
C34 C33 C51 C52 -31.6(5)
C32 C33 C51 C52 149.8(4)
C34 C33 C51 C53 -154.5(4)
C32 C33 C51 C53 27.0(5)
C34 C33 C51 C54 88.4(4)
C32 C33 C51 C54 -90.1(4)
C44 C43 C55A C57A -137.2(4)
C42 C43 C55A C57A 51.8(5)
C44 C43 C55A C56A 100.7(5)
C42 C43 C55A C56A -70.3(5)
C44 C43 C55A C58A -16.8(6)
C42 C43 C55A C58A 172.2(4)
C44 C43 C55B C57B -101.2(8)
C42 C43 C55B C57B 60.4(8)
C44 C43 C55B C56B 136.9(6)
C42 C43 C55B C56B -61.5(8)
C44 C43 C55B C58B 22.2(8)
C42 C43 C55B C58B -176.2(6)
O3A C59 N5A C70 -10.4(9)
N6A C59 N5A C70 167.0(6)
O3A C59 N6A C60 -7.4(7)
N5A C59 N6A C60 175.1(5)
O3B C59 N5B C70 -7.5(18)
N6B C59 N5B C70 173.1(11)
O3B C59 N6B C60 -17.8(14)
N5B C59 N6B C60 161.6(11)
C59 N6A C60 C61 -40.9(9)
C59 N6A C60 C68 147.1(5)
C59 N6B C60 C61 18.3(18)
C59 N6B C60 C68 -178.2(10)
C68 C60 C61 C62 3.3(5)
N6A C60 C61 C62 -168.4(5)
N6B C60 C61 C62 165.4(9)
C60 C61 C62 C63 -1.5(5)
C60 C61 C62 C80 176.5(3)
C61 C62 C63 C69 -0.3(4)
C80 C62 C63 C69 -178.1(3)
C69 C64 C65 C66 -1.7(5)
C64 C65 C66 C67 0.8(5)
C64 C65 C66 C105 -177.9(3)
C65 C66 C67 C68 0.8(5)
C105 C66 C67 C68 179.4(3)
C61 C60 C68 C69 -3.3(5)
N6A C60 C68 C69 168.6(5)
N6B C60 C68 C69 -167.1(7)
C61 C60 C68 C67 177.1(3)
N6A C60 C68 C67 -11.0(6)
N6B C60 C68 C67 13.3(8)
C66 C67 C68 C60 178.1(3)
C66 C67 C68 C69 -1.5(5)
C62 C63 C69 C64 -179.2(3)
C62 C63 C69 C68 0.2(4)
C65 C64 C69 C63 -179.6(3)
C65 C64 C69 C68 1.0(5)
C60 C68 C69 C63 1.6(4)
C67 C68 C69 C63 -178.8(3)
C60 C68 C69 C64 -179.1(3)
C67 C68 C69 C64 0.6(4)
C59 N5A C70 C71 8.8(12)
C59 N5A C70 C78 -175.5(7)
C59 N5B C70 C71 -45.5(18)
C59 N5B C70 C78 155.0(10)
N5A C70 C71 C72 174.3(5)
C78 C70 C71 C72 -1.2(5)
N5B C70 C71 C72 -159.2(10)
C70 C71 C72 C73 0.0(5)
C70 C71 C72 C84 177.6(3)
C71 C72 C73 C79 1.0(5)
C84 C72 C73 C79 -176.6(3)
C79 C74 C75 C76 -1.4(4)
C74 C75 C76 C77 3.1(4)
C74 C75 C76 C95 -175.8(3)
C75 C76 C77 C78 -2.7(4)
C95 C76 C77 C78 176.1(3)
C76 C77 C78 C79 0.6(4)
C76 C77 C78 C70 -179.1(3)
C71 C70 C78 C77 -179.0(3)
N5A C70 C78 C77 5.2(6)
N5B C70 C78 C77 -19.0(10)
C71 C70 C78 C79 1.4(5)
N5A C70 C78 C79 -174.4(5)
N5B C70 C78 C79 161.3(9)
C75 C74 C79 C73 -179.5(3)
C75 C74 C79 C78 -0.8(4)
C72 C73 C79 C74 177.9(3)
C72 C73 C79 C78 -0.7(4)
C77 C78 C79 C74 1.2(4)
C70 C78 C79 C74 -179.1(3)
C77 C78 C79 C73 179.9(3)
C70 C78 C79 C73 -0.4(4)
C63 C62 C80 C82 -124.2(3)
C61 C62 C80 C82 58.0(4)
C63 C62 C80 C83 -0.9(4)
C61 C62 C80 C83 -178.7(3)
C63 C62 C80 C81 114.7(3)
C61 C62 C80 C81 -63.2(4)
C73 C72 C84 C86 -128.4(4)
C71 C72 C84 C86 54.1(4)
C73 C72 C84 C85 -6.3(5)
C71 C72 C84 C85 176.2(3)
C73 C72 C84 C87 111.8(4)
C71 C72 C84 C87 -65.7(4)
O4A C88 N7A C99 -16(3)
N8A C88 N7A C99 169.2(17)
O4A C88 N8A C89 -10(2)
N7A C88 N8A C89 164.8(16)
O4B C88 N7B C99 3(4)
N8B C88 N7B C99 163(3)
O4B C88 N8B C89 -26(3)
N7B C88 N8B C89 174(2)
C88 N8A C89 C90 3(2)
C88 N8A C89 C97 177.1(13)
C88 N8B C89 C90 -32(3)
C88 N8B C89 C97 157.1(15)
N8A C89 C90 C91 176.5(10)
N8B C89 C90 C91 -167.2(12)
C97 C89 C90 C91 3.1(6)
C89 C90 C91 C92 -3.0(7)
C89 C90 C91 C109 174.5(5)
C89 C90 C91 C113 -173.6(6)
C90 C91 C92 C98 1.8(8)
C109 C91 C92 C98 -175.7(5)
C113 C91 C92 C98 171.6(7)
C98 C93 C94 C95 2.5(6)
C93 C94 C95 C96 -1.7(5)
C93 C94 C95 C76 -179.9(3)
C77 C76 C95 C96 38.9(4)
C75 C76 C95 C96 -142.3(3)
C77 C76 C95 C94 -142.9(3)
C75 C76 C95 C94 35.8(4)
C94 C95 C96 C97 -0.1(4)
C76 C95 C96 C97 178.0(3)
C95 C96 C97 C98 1.0(4)
C95 C96 C97 C89 -177.6(3)
C90 C89 C97 C96 176.6(3)
N8A C89 C97 C96 2.9(10)
N8B C89 C97 C96 -12.6(12)
C90 C89 C97 C98 -2.0(5)
N8A C89 C97 C98 -175.7(9)
N8B C89 C97 C98 168.8(12)
C91 C92 C98 C93 -178.4(5)
C91 C92 C98 C97 -0.8(7)
C94 C93 C98 C92 176.1(4)
C94 C93 C98 C97 -1.5(6)
C96 C97 C98 C92 -177.8(4)
C89 C97 C98 C92 0.9(5)
C96 C97 C98 C93 -0.2(5)
C89 C97 C98 C93 178.5(3)
C88 N7B C99 C100 14(4)
C88 N7B C99 C107 -174(2)
C88 N7A C99 C100 -19(3)
C88 N7A C99 C107 167.2(16)
N7B C99 C100 C101 174.0(17)
N7A C99 C100 C101 -172.0(12)
C107 C99 C100 C101 2.0(5)
C99 C100 C101 C102 0.4(5)
C99 C100 C101 C117 178.5(3)
C100 C101 C102 C108 -2.4(5)
C117 C101 C102 C108 179.7(3)
C108 C103 C104 C105 -0.5(5)
C103 C104 C105 C106 2.3(4)
C103 C104 C105 C66 -174.1(3)
C67 C66 C105 C106 40.5(5)
C65 C66 C105 C106 -140.9(3)
C67 C66 C105 C104 -143.3(3)
C65 C66 C105 C104 35.2(4)
C104 C105 C106 C107 -2.2(4)
C66 C105 C106 C107 174.0(3)
C105 C106 C107 C108 0.4(4)
C105 C106 C107 C99 -177.2(3)
C100 C99 C107 C106 175.1(3)
N7B C99 C107 C106 2.8(16)
N7A C99 C107 C106 -10.5(12)
C100 C99 C107 C108 -2.4(4)
N7B C99 C107 C108 -174.7(16)
N7A C99 C107 C108 171.9(11)
C101 C102 C108 C103 -176.7(3)
C101 C102 C108 C107 1.9(5)
C104 C103 C108 C102 177.2(3)
C104 C103 C108 C107 -1.4(4)
C106 C107 C108 C102 -177.1(3)
C99 C107 C108 C102 0.6(4)
C106 C107 C108 C103 1.5(4)
C99 C107 C108 C103 179.2(3)
C92 C91 C109 C111 -131.1(6)
C90 C91 C109 C111 51.5(7)
C92 C91 C109 C110 -8.0(8)
C90 C91 C109 C110 174.5(5)
C92 C91 C109 C112 110.4(6)
C90 C91 C109 C112 -67.0(7)
C92 C91 C113 C115 -87.6(10)
C90 C91 C113 C115 82.5(8)
C92 C91 C113 C114 35.4(10)
C90 C91 C113 C114 -154.6(7)
C92 C91 C113 C116 152.3(8)
C90 C91 C113 C116 -37.7(8)
C102 C101 C117 C118 114.5(4)
C100 C101 C117 C118 -63.4(4)
C102 C101 C117 C120 -6.4(5)
C100 C101 C117 C120 175.6(3)
C102 C101 C117 C119 -125.6(4)
C100 C101 C117 C119 56.5(4)
O5A C121 N9A C132 -24.1(14)
N10A C121 N9A C132 162.6(10)
O5A C121 N10A C122 0.6(13)
N9A C121 N10A C122 174.3(8)
O5B C121 N9B C132 1.3(15)
N10B C121 N9B C132 175.5(10)
O5B C121 N10B C122 -21.3(19)
N9B C121 N10B C122 165.3(11)
C121 N10A C122 C123 -38.7(14)
C121 N10A C122 C130 149.5(8)
C121 N10B C122 C123 19(2)
C121 N10B C122 C130 -177.6(14)
N10A C122 C123 C124 -168.6(7)
C130 C122 C123 C124 3.2(6)
N10B C122 C123 C124 165.4(12)
C122 C123 C124 C125 0.1(6)
C122 C123 C124 C142 178.3(4)
C123 C124 C125 C131 -2.4(5)
C142 C124 C125 C131 179.4(3)
C131 C126 C127 C128 2.7(5)
C126 C127 C128 C129 -2.7(5)
C126 C127 C128 C171 178.8(3)
C127 C128 C129 C130 1.1(5)
C171 C128 C129 C130 179.5(3)
C128 C129 C130 C131 0.5(6)
C128 C129 C130 C122 178.4(4)
C123 C122 C130 C129 178.1(4)
N10A C122 C130 C129 -9.9(9)
N10B C122 C130 C129 14.6(11)
C123 C122 C130 C131 -3.9(5)
N10A C122 C130 C131 168.0(7)
N10B C122 C130 C131 -167.5(11)
C124 C125 C131 C130 1.6(5)
C124 C125 C131 C126 -178.1(3)
C129 C130 C131 C125 179.7(3)
C122 C130 C131 C125 1.7(5)
C129 C130 C131 C126 -0.6(5)
C122 C130 C131 C126 -178.6(3)
C127 C126 C131 C125 178.7(3)
C127 C126 C131 C130 -1.0(5)
C121 N9B C132 C133 -48(2)
C121 N9B C132 C140 147.8(12)
C121 N9A C132 C133 13(2)
C121 N9A C132 C140 -176.8(11)
N9B C132 C133 C134 -162.4(9)
N9A C132 C133 C134 170.4(9)
C140 C132 C133 C134 1.1(6)
C132 C133 C134 C135 -0.1(5)
C132 C133 C134 C146 176.2(4)
C132 C133 C134 C150 -177.2(4)
C133 C134 C135 C141 0.1(5)
C146 C134 C135 C141 -176.3(3)
C150 C134 C135 C141 176.8(4)
C141 C136 C137 C138 0.7(4)
C136 C137 C138 C139 1.8(4)
C136 C137 C138 C161 -176.4(3)
C137 C138 C139 C140 -2.0(5)
C161 C138 C139 C140 176.0(3)
C138 C139 C140 C141 -0.2(5)
C138 C139 C140 C132 -178.7(3)
C133 C132 C140 C139 176.6(3)
N9B C132 C140 C139 -19.8(11)
N9A C132 C140 C139 6.4(9)
C133 C132 C140 C141 -1.9(5)
N9B C132 C140 C141 161.7(10)
N9A C132 C140 C141 -172.2(8)
C134 C135 C141 C136 179.7(3)
C134 C135 C141 C140 -1.0(5)
C137 C136 C141 C135 176.4(3)
C137 C136 C141 C140 -2.9(4)
C139 C140 C141 C135 -176.7(3)
C132 C140 C141 C135 1.9(5)
C139 C140 C141 C136 2.6(4)
C132 C140 C141 C136 -178.8(3)
C125 C124 C142 C143 113.2(4)
C123 C124 C142 C143 -64.9(5)
C125 C124 C142 C145 -3.9(5)
C123 C124 C142 C145 177.9(3)
C125 C124 C142 C144 -124.5(4)
C123 C124 C142 C144 57.3(4)
C135 C134 C146 C148 -129.0(4)
C133 C134 C146 C148 54.8(5)
C135 C134 C146 C147 -5.9(5)
C133 C134 C146 C147 177.9(4)
C135 C134 C146 C149 113.3(4)
C133 C134 C146 C149 -62.9(5)
C135 C134 C150 C152 64.0(5)
C133 C134 C150 C152 -119.2(5)
C135 C134 C150 C151 -55.5(6)
C133 C134 C150 C151 121.2(5)
C135 C134 C150 C153 -176.3(4)
C133 C134 C150 C153 0.5(6)
O6A C154 N11A C165 -1.2(19)
N12A C154 N11A C165 175.2(10)
O6A C154 N12A C155 -24.3(11)
N11A C154 N12A C155 159.2(11)
O6B C154 N11B C165 -14.5(14)
N12B C154 N11B C165 169.0(9)
O6B C154 N12B C155 -1.7(11)
N11B C154 N12B C155 174.6(6)
C154 N12A C155 C156 28.4(17)
C154 N12A C155 C163 -168.5(9)
C154 N12B C155 C156 -36.8(16)
C154 N12B C155 C163 153.8(9)
C163 C155 C156 C157 2.4(6)
N12A C155 C156 C157 164.0(9)
N12B C155 C156 C157 -166.6(7)
C155 C156 C157 C158 0.4(6)
C155 C156 C157 C175 178.4(4)
C156 C157 C158 C164 -2.4(5)
C175 C157 C158 C164 179.6(3)
C164 C159 C160 C161 2.7(5)
C159 C160 C161 C162 -0.7(4)
C159 C160 C161 C138 178.3(3)
C139 C138 C161 C162 41.7(4)
C137 C138 C161 C162 -140.2(3)
C139 C138 C161 C160 -137.2(3)
C137 C138 C161 C160 40.9(4)
C160 C161 C162 C163 -1.9(5)
C138 C161 C162 C163 179.2(3)
C161 C162 C163 C164 2.5(5)
C161 C162 C163 C155 -177.3(3)
C156 C155 C163 C162 176.9(3)
N12A C155 C163 C162 13.2(9)
N12B C155 C163 C162 -13.8(9)
C156 C155 C163 C164 -2.9(5)
N12A C155 C163 C164 -166.6(8)
N12B C155 C163 C164 166.4(7)
C160 C159 C164 C158 176.4(3)
C160 C159 C164 C163 -2.0(4)
C157 C158 C164 C159 -176.5(3)
C157 C158 C164 C163 1.8(5)
C162 C163 C164 C159 -0.5(4)
C155 C163 C164 C159 179.3(3)
C162 C163 C164 C158 -178.9(3)
C155 C163 C164 C158 0.9(4)
C154 N11B C165 C166 4(2)
C154 N11B C165 C173 174.9(12)
C154 N11A C165 C166 -52.4(15)
C154 N11A C165 C173 144.4(9)
N11B C165 C166 C167 171.3(9)
C173 C165 C166 C167 0.9(6)
N11A C165 C166 C167 -161.9(8)
C165 C166 C167 C168 -1.3(6)
C165 C166 C167 C179 178.4(4)
C166 C167 C168 C174 0.5(5)
C179 C167 C168 C174 -179.2(3)
C174 C169 C170 C171 -0.5(6)
C169 C170 C171 C172 0.0(5)
C169 C170 C171 C128 -175.7(3)
C129 C128 C171 C172 35.3(5)
C127 C128 C171 C172 -146.3(3)
C129 C128 C171 C170 -149.1(4)
C127 C128 C171 C170 29.3(5)
C170 C171 C172 C173 1.1(5)
C128 C171 C172 C173 176.7(3)
C171 C172 C173 C174 -1.6(5)
C171 C172 C173 C165 -179.8(4)
C166 C165 C173 C174 0.4(6)
N11B C165 C173 C174 -170.6(8)
N11A C165 C173 C174 163.4(8)
C166 C165 C173 C172 178.5(4)
N11B C165 C173 C172 7.6(10)
N11A C165 C173 C172 -18.4(10)
C172 C173 C174 C169 1.1(5)
C165 C173 C174 C169 179.4(3)
C172 C173 C174 C168 -179.4(3)
C165 C173 C174 C168 -1.1(5)
C170 C169 C174 C173 -0.1(6)
C170 C169 C174 C168 -179.6(4)
C167 C168 C174 C173 0.7(5)
C167 C168 C174 C169 -179.8(3)
C158 C157 C175 C177 -125.5(4)
C156 C157 C175 C177 56.5(5)
C158 C157 C175 C178 113.6(4)
C156 C157 C175 C178 -64.3(5)
C158 C157 C175 C176 -5.5(5)
C156 C157 C175 C176 176.5(3)
C168 C167 C179 C181 -133.9(4)
C166 C167 C179 C181 46.4(5)
C168 C167 C179 C180 107.7(4)
C166 C167 C179 C180 -71.9(4)
C168 C167 C179 C182 -13.5(5)
C166 C167 C179 C182 166.9(4)
